data_7708897
loop_
_publ_author_name
'Ibni Hashim, Ishfaq'
'Scattolin, Thomas'
'Tzouras, Nikolaos V.'
'Bourda, Laurens'
'Van Hecke, Kristof'
'Ritacco, Ida'
'Caporaso, Lucia'
'Cavallo, Luigi'
'Nolan, Steven P.'
'Cazin, Catherine S. J.'

_publ_section_title
;
 Straightforward synthesis of [Cu(NHC)(alkynyl)] and [Cu(NHC)(thiolato)]
 complexes (NHC = N-heterocyclic carbene).
;
_journal_issue 1
_journal_name_full 'Dalton transactions (Cambridge, England : 2003)'
_journal_page_first 231
_journal_page_last 240
_journal_paper_doi 10.1039/d1dt03710b
_journal_volume 51
_journal_year 2021
_chemical_formula_moiety '2(C77 H61 Cu N2), 3(C H2 Cl2)'
_chemical_formula_sum 'C157 H128 Cl6 Cu2 N4'
_chemical_formula_weight 2410.41
_space_group_crystal_system triclinic
_space_group_IT_number 2
_space_group_name_Hall '-P 1'
_space_group_name_H-M_alt 'P -1'
_atom_sites_solution_hydrogens geom
_atom_sites_solution_primary dual
_audit_creation_date 2020-10-02
_audit_creation_method
;
Olex2 1.3
(compiled 2020.07.31 svn.rc2a77460 for OlexSys, GUI svn.r6145)
;
_audit_update_record
;
2021-09-23 deposited with the CCDC.	2021-11-22 downloaded from the CCDC.
;
_cell_angle_alpha 115.5500(10)
_cell_angle_beta 96.8220(10)
_cell_angle_gamma 98.4180(10)
_cell_formula_units_Z 2
_cell_length_a 13.3632(2)
_cell_length_b 22.3687(3)
_cell_length_c 23.7840(3)
_cell_measurement_reflns_used 33263
_cell_measurement_temperature 100.0
_cell_measurement_theta_max 73.6730
_cell_measurement_theta_min 3.3860
_cell_volume 6211.89(16)
_computing_cell_refinement 'CrysAlisPro 1.171.40.67a (Rigaku OD, 2019)'
_computing_data_collection 'CrysAlisPro 1.171.40.67a (Rigaku OD, 2019)'
_computing_data_reduction 'CrysAlisPro 1.171.40.67a (Rigaku OD, 2019)'
_computing_molecular_graphics 'Olex2 1.3 (Dolomanov et al., 2009)'
_computing_publication_material 'Olex2 1.3 (Dolomanov et al., 2009)'
_computing_structure_refinement 'SHELXL 2018/3 (Sheldrick, 2015)'
_computing_structure_solution 'SHELXT 2018/2 (Sheldrick, 2018)'
_diffrn_ambient_temperature 100.0
_diffrn_detector 'CCD plate'
_diffrn_detector_area_resol_mean 10.4839
_diffrn_detector_type Atlas
_diffrn_measured_fraction_theta_full 0.998
_diffrn_measured_fraction_theta_max 0.998
_diffrn_measurement_details
;
List of Runs (angles in degrees, time in seconds):

  # Type    Start    End  Width  t~exp~   \w     \q     \k     \f   Frames
#--------------------------------------------------------------------------
  1  \w    -74.00  34.00   1.00    1.00    --  -41.68  77.00-180.00  108
  2  \w   -116.00 -17.00   1.00    1.00    --  -41.68 -38.00 -90.00   99
  3  \w    -66.00  33.00   1.00    1.00    --  -41.68  38.00  90.00   99
  4  \w      7.00  34.00   1.00    1.00    --   41.68  83.00 -96.68   27
  5  \w      8.00  42.00   1.00    1.00    --   41.68  82.00 -66.44   34
  6  \w      8.00  42.00   1.00    1.00    --   41.68  81.00  54.06   34
  7  \w    103.00 178.00   1.00    6.00    --  106.01  77.00-150.00   75
  8  \w     79.00 178.00   1.00    6.00    --  106.01  53.00-117.95   99
  9  \w     24.00 107.00   1.00    6.00    --  106.01 -97.00  41.24   83
 10  \w     33.00 132.00   1.00    6.00    --  106.01 -45.00-120.00   99
 11  \w     34.00 135.00   1.00    6.00    --  106.01 -61.00  90.00  101
 12  \w     33.00 132.00   1.00    6.00    --  106.01 -45.00  90.00   99
 13  \w     23.00 107.00   1.00    6.00    --  106.01 -94.00  90.00   84
 14  \w     18.00 178.00   1.00    6.00    --  106.01   0.00  30.00  160
 15  \w     37.00 127.00   1.00    6.00    --  106.01-145.00 -39.88   90
 16  \w     23.00 107.00   1.00    6.00    --  106.01 -94.00 -60.00   84
 17  \w     26.00 108.00   1.00    6.00    --  106.01-102.00-164.34   82
 18  \w   -116.00 -17.00   1.00    1.00    --  -41.68 -38.00  90.00   99
 19  \w    -87.00  -6.00   1.00    1.00    --  -41.68 125.00-120.00   81
 20  \w      7.00  34.00   1.00    1.00    --   41.68  83.00-144.49   27
 21  \w      9.00  42.00   1.00    1.00    --   41.68  76.00 105.62   33
 22  \w      7.00  34.00   1.00    1.00    --   41.68  83.00  17.78   27
 23  \w     79.00 178.00   1.00    6.00    --  106.01  51.00-176.09   99
 24  \w     77.00 178.00   1.00    6.00    --  106.01  61.00-150.00  101
 25  \w     53.00 178.00   1.00    6.00    --  106.01  15.00 150.00  125
 26  \w     75.00 178.00   1.00    6.00    --  106.01  71.00 126.98  103
 27  \w     74.00 178.00   1.00    6.00    --  106.01  73.00 -86.01  104
 28  \w     76.00 178.00   1.00    6.00    --  106.01  64.00 -29.17  102
 29  \w     77.00 178.00   1.00    6.00    --  106.01  61.00   0.00  101
 30  \w     74.00 178.00   1.00    6.00    --  106.01  74.00  84.18  104
 31  \w     75.00 178.00   1.00    6.00    --  106.01  69.00-102.50  103
 32  \w     75.00 178.00   1.00    6.00    --  106.01  69.00  35.23  103
 33  \w   -116.00 -17.00   1.00    1.00    --  -41.68 -38.00   0.00   99
 34  \w      9.00  42.00   1.00    1.00    --   41.68  80.00-129.32   33
 35  \w      7.00  33.00   1.00    1.00    --   41.68  84.00-168.66   26
 36  \w      7.00  34.00   1.00    1.00    --   41.68  83.00 149.64   27
;
_diffrn_measurement_device 'four-circle diffractometer'
_diffrn_measurement_device_type 'SuperNova, Dual, Cu at home/near, Atlas'
_diffrn_measurement_method '\w scans'
_diffrn_orient_matrix_type 'CrysAlisPro convention (1999,Acta A55,543-557)'
_diffrn_orient_matrix_UB_11 0.0377628000
_diffrn_orient_matrix_UB_12 0.0762607000
_diffrn_orient_matrix_UB_13 0.0463380000
_diffrn_orient_matrix_UB_21 0.0002732000
_diffrn_orient_matrix_UB_22 0.0159925000
_diffrn_orient_matrix_UB_23 -0.0568372000
_diffrn_orient_matrix_UB_31 -0.1128893000
_diffrn_orient_matrix_UB_32 0.0073431000
_diffrn_orient_matrix_UB_33 -0.0003995000
_diffrn_radiation_monochromator mirror
_diffrn_radiation_probe x-ray
_diffrn_radiation_type 'Cu K\a'
_diffrn_radiation_wavelength 1.54184
_diffrn_reflns_av_R_equivalents 0.0623
_diffrn_reflns_av_unetI/netI 0.0454
_diffrn_reflns_Laue_measured_fraction_full 0.998
_diffrn_reflns_Laue_measured_fraction_max 0.998
_diffrn_reflns_limit_h_max 14
_diffrn_reflns_limit_h_min -15
_diffrn_reflns_limit_k_max 26
_diffrn_reflns_limit_k_min -26
_diffrn_reflns_limit_l_max 28
_diffrn_reflns_limit_l_min -28
_diffrn_reflns_number 108742
_diffrn_reflns_point_group_measured_fraction_full 0.998
_diffrn_reflns_point_group_measured_fraction_max 0.998
_diffrn_reflns_theta_full 66.601
_diffrn_reflns_theta_max 66.601
_diffrn_reflns_theta_min 3.415
_diffrn_source 'micro-focus sealed X-ray tube'
_diffrn_source_type 'SuperNova (Cu) X-ray Source'
_exptl_absorpt_coefficient_mu 2.037
_exptl_absorpt_correction_T_max 1.000
_exptl_absorpt_correction_T_min 0.517
_exptl_absorpt_correction_type gaussian
_exptl_absorpt_process_details
;
CrysAlisPro 1.171.40.67a (Rigaku Oxford Diffraction, 2019)
Numerical absorption correction based on gaussian integration over
			a multifaceted crystal model
Empirical absorption correction using spherical harmonics,
 implemented in SCALE3 ABSPACK scaling algorithm.
;
_exptl_crystal_colour 'clear colourless'
_exptl_crystal_colour_lustre clear
_exptl_crystal_colour_primary colourless
_exptl_crystal_density_diffrn 1.289
_exptl_crystal_description block
_exptl_crystal_F_000 2516
_exptl_crystal_size_max 0.447
_exptl_crystal_size_mid 0.23
_exptl_crystal_size_min 0.106
_refine_diff_density_max 1.659
_refine_diff_density_min -1.030
_refine_diff_density_rms 0.076
_refine_ls_extinction_method none
_refine_ls_goodness_of_fit_ref 1.028
_refine_ls_hydrogen_treatment constr
_refine_ls_matrix_type full
_refine_ls_number_parameters 1575
_refine_ls_number_reflns 21899
_refine_ls_number_restraints 124
_refine_ls_restrained_S_all 1.030
_refine_ls_R_factor_all 0.0912
_refine_ls_R_factor_gt 0.0751
_refine_ls_shift/su_max 0.001
_refine_ls_shift/su_mean 0.000
_refine_ls_structure_factor_coef Fsqd
_refine_ls_weighting_details 'w=1/[\s^2^(Fo^2^)+20.0000P] where P=(Fo^2^+2Fc^2^)/3'
_refine_ls_weighting_scheme calc
_refine_ls_wR_factor_gt 0.1474
_refine_ls_wR_factor_ref 0.1564
_reflns_Friedel_coverage 0.000
_reflns_number_gt 17564
_reflns_number_total 21899
_reflns_threshold_expression 'I > 2\s(I)'
_cod_data_source_file d1dt03710b2.cif
_cod_data_source_block exp_1571
_cod_depositor_comments 'Adding full bibliography for 7708897--7708904.cif.'
_cod_original_cell_volume 6211.88(16)
_cod_database_code 7708897
_shelx_shelxl_version_number 2018/3
_chemical_oxdiff_formula C77H61CuN2
_shelx_space_group_comment
;
The symmetry employed for this shelxl refinement is uniquely defined
by the following loop, which should always be used as a source of
symmetry information in preference to the above space-group names.
They are only intended as comments.
;
_shelx_estimated_absorpt_t_max 0.813
_shelx_estimated_absorpt_t_min 0.463
_reflns_odcompleteness_completeness 99.97
_reflns_odcompleteness_iscentric 1
_reflns_odcompleteness_theta 66.97
_olex2_refinement_description
;
1. Fixed Uiso
 At 1.2 times of:
  All C(H) groups, All C(H,H) groups
 At 1.5 times of:
  All C(H,H,H) groups
2. Restrained distances
 C94A-C95A
 1.397 with sigma of 0.01
 C98A-C99A
 1.397 with sigma of 0.01
 C97A-C98A
 1.397 with sigma of 0.01
 C95A-C96A
 1.397 with sigma of 0.01
 C99A-C94A
 1.397 with sigma of 0.01
 C96A-C97A
 1.397 with sigma of 0.01
 C94B-C95B
 1.397 with sigma of 0.01
 C98B-C99B
 1.397 with sigma of 0.01
 C97B-C98B
 1.397 with sigma of 0.01
 C95B-C96B
 1.397 with sigma of 0.01
 C99B-C94B
 1.397 with sigma of 0.01
 C96B-C97B
 1.397 with sigma of 0.01
 C87-C94B
 1.52 with sigma of 0.01
 C87-C94A
 1.52 with sigma of 0.01
 C157-Cl3A
 1.746 with sigma of 0.01
 C157-Cl4A
 1.746 with sigma of 0.01
 C158-Cl4B
 1.746 with sigma of 0.01
 C158-Cl3B
 1.746 with sigma of 0.01
 C155-Cl2A
 1.746 with sigma of 0.01
 C155-Cl1A
 1.746 with sigma of 0.01
 C156-Cl2B
 1.746 with sigma of 0.01
 C156-Cl1B
 1.746 with sigma of 0.01
 C159-Cl6A
 1.746 with sigma of 0.01
 C159-Cl5A
 1.746 with sigma of 0.01
 C160-Cl5B
 1.746 with sigma of 0.01
 C160-Cl6B
 1.746 with sigma of 0.01
 C94A-C96A
 2.41 with sigma of 0.02
 C99A-C95A
 2.41 with sigma of 0.02
 C98A-C94A
 2.41 with sigma of 0.02
 C95A-C97A
 2.41 with sigma of 0.02
 C96A-C98A
 2.41 with sigma of 0.02
 C97A-C99A
 2.41 with sigma of 0.02
 C96B-C98B
 2.41 with sigma of 0.02
 C99B-C95B
 2.41 with sigma of 0.02
 C94B-C96B
 2.41 with sigma of 0.02
 C95B-C97B
 2.41 with sigma of 0.02
 C97B-C99B
 2.41 with sigma of 0.02
 C98B-C94B
 2.41 with sigma of 0.02
 C94A-C82
 2.52 with sigma of 0.02
 C94B-C82
 2.52 with sigma of 0.02
 Cl3A-Cl4A
 2.9 with sigma of 2
 Cl3B-Cl4B
 2.9 with sigma of 2
 Cl1A-Cl2A
 2.9 with sigma of 2
 Cl2B-Cl1B
 2.9 with sigma of 2
 Cl6A-Cl5A
 2.9 with sigma of 0.02
 Cl5B-Cl6B
 2.9 with sigma of 0.02
3. Restrained planarity
 C94A, C95A, C96A, C97A, C98A, C99A
 with sigma of 0.1
 C94B, C95B, C96B, C97B, C98B, C99B
 with sigma of 0.1
4. Uiso/Uaniso restraints and constraints
C94A \\sim C95A \\sim C96A \\sim C97A \\sim C98A \\sim C99A: within 2A with
sigma of 0.04 and sigma for terminal atoms of 0.08 within 2A
C94B \\sim C95B \\sim C96B \\sim C97B \\sim C98B \\sim C99B: within 2A with
sigma of 0.04 and sigma for terminal atoms of 0.08 within 2A
Uanis(C97B) = Uanis(C97A)
Uanis(C96B) = Uanis(C96A)
Uanis(C98A) = Uanis(C98B)
Uanis(C99B) = Uanis(C99A)
Uanis(C94B) = Uanis(C94A)
Uanis(C95B) = Uanis(C95A)
Uanis(Cl3A) = Uanis(Cl3B)
Uanis(Cl4A) = Uanis(Cl4B)
Uanis(C158) = Uanis(C157)
Uanis(Cl2A) = Uanis(Cl2B)
Uanis(C155) = Uanis(C156)
Uanis(Cl1A) = Uanis(Cl1B)
Uanis(Cl6A) = Uanis(Cl5B)
Uanis(Cl5A) = Uanis(Cl6B)
Uanis(C160) = Uanis(C159)
5. Others
 Sof(H87A)=Sof(C94B)=Sof(C95B)=Sof(H95B)=Sof(C96B)=Sof(H96B)=Sof(C97B)=
 Sof(H97B)=Sof(C98B)=Sof(H98B)=Sof(C99B)=Sof(H99B)=1-FVAR(1)
 Sof(H87)=Sof(C94A)=Sof(C95A)=Sof(H95A)=Sof(C96A)=Sof(H96A)=Sof(C97A)=
 Sof(H97A)=Sof(C98A)=Sof(H98A)=Sof(C99A)=Sof(H99A)=FVAR(1)
 Sof(Cl5B)=Sof(Cl6B)=Sof(C160)=Sof(H16A)=Sof(H16B)=1-FVAR(2)
 Sof(Cl5A)=Sof(Cl6A)=Sof(C159)=Sof(H15I)=Sof(H15J)=FVAR(2)
 Sof(Cl3B)=Sof(Cl4B)=Sof(C158)=Sof(H15G)=Sof(H15H)=1-FVAR(3)
 Sof(Cl3A)=Sof(Cl4A)=Sof(C157)=Sof(H15E)=Sof(H15F)=FVAR(3)
 Sof(Cl1B)=Sof(Cl2B)=Sof(C156)=Sof(H15C)=Sof(H15D)=1-FVAR(4)
 Sof(Cl1A)=Sof(Cl2A)=Sof(C155)=Sof(H15A)=Sof(H15B)=FVAR(4)
6.a Ternary CH refined with riding coordinates:
 C10(H10), C24(H24), C43(H43), C57(H57), C87(H87), C87(H87A), C101(H101),
 C120(H120), C134(H134)
6.b Secondary CH2 refined with riding coordinates:
 C155(H15A,H15B), C156(H15C,H15D), C157(H15E,H15F), C158(H15G,H15H), C159(H15I,
 H15J), C160(H16A,H16B)
6.c Aromatic/amide H refined with riding coordinates:
 C2(H2), C3(H3), C6(H6), C8(H8), C12(H12), C13(H13), C14(H14), C15(H15),
 C16(H16), C18(H18), C19(H19), C20(H20), C21(H21), C22(H22), C26(H26), C27(H27),
  C28(H28), C29(H29), C30(H30), C32(H32), C33(H33), C34(H34), C35(H35),
 C36(H36), C39(H39), C41(H41), C45(H45), C46(H46), C47(H47), C48(H48), C49(H49),
  C51(H51), C52(H52), C53(H53), C54(H54), C55(H55), C59(H59), C60(H60),
 C61(H61), C62(H62), C63(H63), C65(H65), C66(H66), C67(H67), C68(H68), C69(H69),
  C73(H73), C74(H74), C75(H75), C76(H76), C77(H77), C79(H79), C80(H80),
 C83(H83), C85(H85), C89(H89), C90(H90), C91(H91), C92(H92), C93(H93),
 C95A(H95A), C95B(H95B), C96A(H96A), C96B(H96B), C97A(H97A), C97B(H97B),
 C98A(H98A), C98B(H98B), C99A(H99A), C99B(H99B), C103(H103), C104(H104),
 C105(H105), C106(H106), C107(H107), C109(H109), C110(H110), C111(H111),
 C112(H112), C113(H113), C116(H116), C118(H118), C122(H122), C123(H123),
 C124(H124), C125(H125), C126(H126), C128(H128), C129(H129), C130(H130),
 C131(H131), C132(H132), C136(H136), C137(H137), C138(H138), C139(H139),
 C140(H140), C142(H142), C143(H143), C144(H144), C145(H145), C146(H146),
 C150(H150), C151(H151), C152(H152), C153(H153), C154(H154)
6.d Idealised Me refined as rotating group:
 C23(H23A,H23B,H23C), C56(H56A,H56B,H56C), C100(H10A,H10B,H10C), C133(H13A,
 H13B,H13C)
;
_olex2_exptl_crystal_mounting_method 'Mounted on a LythoLoop'
_olex2_submission_special_instructions 'No special instructions were received'
_oxdiff_exptl_absorpt_empirical_details
;
Empirical correction (ABSPACK) includes:
- Absorption correction using spherical harmonics
- Frame scaling
;
_oxdiff_exptl_absorpt_empirical_full_max 2.062
_oxdiff_exptl_absorpt_empirical_full_min 0.612

loop_
_space_group_symop_operation_xyz
'x, y, z'
'-x, -y, -z'

loop_
_atom_site_label
_atom_site_type_symbol
_atom_site_fract_x
_atom_site_fract_y
_atom_site_fract_z
_atom_site_U_iso_or_equiv
_atom_site_adp_type
_atom_site_occupancy
_atom_site_site_symmetry_order
_atom_site_calc_flag
_atom_site_refinement_flags_posn
_atom_site_refinement_flags_adp
_atom_site_refinement_flags_occupancy
_atom_site_disorder_assembly
_atom_site_disorder_group
Cu1 Cu 0.03912(5) 0.69579(3) 0.25195(3) 0.04187(15) Uani 1 1 d . . . . .
N1 N 0.0475(2) 0.77625(15) 0.18320(13) 0.0270(6) Uani 1 1 d . . . . .
N2 N 0.0220(2) 0.83508(15) 0.27639(13) 0.0277(6) Uani 1 1 d . . . . .
C1 C 0.0415(3) 0.77406(18) 0.23930(16) 0.0295(7) Uani 1 1 d . . . . .
C2 C 0.0290(3) 0.83647(18) 0.18566(16) 0.0282(7) Uani 1 1 d . . . . .
H2 H 0.027434 0.848882 0.152125 0.034 Uiso 1 1 calc R U . . .
C3 C 0.0138(3) 0.87408(18) 0.24429(15) 0.0280(7) Uani 1 1 d . . . . .
H3 H 0.000161 0.918353 0.260600 0.034 Uiso 1 1 calc R U . . .
C4 C 0.0560(3) 0.71783(18) 0.12651(15) 0.0286(7) Uani 1 1 d . . . . .
C5 C 0.1535(3) 0.70570(18) 0.11520(16) 0.0297(7) Uani 1 1 d . . . . .
C6 C 0.1572(3) 0.64835(19) 0.06059(17) 0.0353(8) Uani 1 1 d . . . . .
H6 H 0.222525 0.638791 0.052647 0.042 Uiso 1 1 calc R U . . .
C7 C 0.0678(3) 0.6043(2) 0.01700(18) 0.0374(8) Uani 1 1 d . . . . .
C8 C -0.0272(3) 0.6187(2) 0.02979(17) 0.0374(8) Uani 1 1 d . . . . .
H8 H -0.088629 0.589324 0.000520 0.045 Uiso 1 1 calc R U . . .
C9 C -0.0346(3) 0.67496(19) 0.08420(16) 0.0317(8) Uani 1 1 d . . . . .
C10 C 0.2519(3) 0.75597(18) 0.16095(16) 0.0299(7) Uani 1 1 d . . . . .
H10 H 0.245086 0.763142 0.204713 0.036 Uiso 1 1 calc R U . . .
C11 C 0.2609(3) 0.82480(19) 0.16130(18) 0.0349(8) Uani 1 1 d . . . . .
C12 C 0.2213(3) 0.8319(2) 0.1080(2) 0.0404(9) Uani 1 1 d . . . . .
H12 H 0.190905 0.792561 0.068984 0.048 Uiso 1 1 calc R U . . .
C13 C 0.2259(4) 0.8959(2) 0.1116(2) 0.0529(11) Uani 1 1 d . . . . .
H13 H 0.198753 0.900003 0.074991 0.064 Uiso 1 1 calc R U . . .
C14 C 0.2697(4) 0.9534(2) 0.1679(3) 0.0610(14) Uani 1 1 d . . . . .
H14 H 0.271699 0.997091 0.170288 0.073 Uiso 1 1 calc R U . . .
C15 C 0.3107(4) 0.9473(2) 0.2209(2) 0.0538(12) Uani 1 1 d . . . . .
H15 H 0.341284 0.986842 0.259793 0.065 Uiso 1 1 calc R U . . .
C16 C 0.3070(3) 0.8837(2) 0.2172(2) 0.0425(9) Uani 1 1 d . . . . .
H16 H 0.336482 0.880031 0.253657 0.051 Uiso 1 1 calc R U . . .
C17 C 0.3469(3) 0.72670(19) 0.14723(17) 0.0338(8) Uani 1 1 d . . . . .
C18 C 0.3822(3) 0.6924(2) 0.1796(2) 0.0410(9) Uani 1 1 d . . . . .
H18 H 0.350411 0.691035 0.212871 0.049 Uiso 1 1 calc R U . . .
C19 C 0.4638(3) 0.6599(2) 0.1639(2) 0.0492(11) Uani 1 1 d . . . . .
H19 H 0.487084 0.636520 0.186326 0.059 Uiso 1 1 calc R U . . .
C20 C 0.5104(3) 0.6617(2) 0.1161(2) 0.0497(11) Uani 1 1 d . . . . .
H20 H 0.565256 0.639009 0.104922 0.060 Uiso 1 1 calc R U . . .
C21 C 0.4772(3) 0.6966(2) 0.0840(2) 0.0462(10) Uani 1 1 d . . . . .
H21 H 0.509908 0.698262 0.051217 0.055 Uiso 1 1 calc R U . . .
C22 C 0.3965(3) 0.7293(2) 0.09968(18) 0.0396(9) Uani 1 1 d . . . . .
H22 H 0.374861 0.753612 0.077845 0.048 Uiso 1 1 calc R U . . .
C23 C 0.0748(3) 0.5435(2) -0.0423(2) 0.0503(11) Uani 1 1 d . . . . .
H23A H 0.123545 0.519615 -0.031404 0.075 Uiso 1 1 calc R U . . .
H23B H 0.098946 0.558558 -0.072450 0.075 Uiso 1 1 calc R U . . .
H23C H 0.006496 0.512881 -0.061832 0.075 Uiso 1 1 calc R U . . .
C24 C -0.1395(3) 0.69107(19) 0.09541(16) 0.0334(8) Uani 1 1 d . . . . .
H24 H -0.131287 0.719653 0.142308 0.040 Uiso 1 1 calc R U . . .
C25 C -0.2193(3) 0.6264(2) 0.07751(17) 0.0353(8) Uani 1 1 d . . . . .
C26 C -0.2242(3) 0.6006(3) 0.1212(2) 0.0477(11) Uani 1 1 d . . . . .
H26 H -0.180896 0.625008 0.162334 0.057 Uiso 1 1 calc R U . . .
C27 C -0.2907(3) 0.5403(3) 0.1056(2) 0.0585(13) Uani 1 1 d . . . . .
H27 H -0.293252 0.523600 0.136098 0.070 Uiso 1 1 calc R U . . .
C28 C -0.3545(3) 0.5036(2) 0.0456(2) 0.0527(11) Uani 1 1 d . . . . .
H28 H -0.400051 0.461751 0.034905 0.063 Uiso 1 1 calc R U . . .
C29 C -0.3509(3) 0.5285(2) 0.0020(2) 0.0455(10) Uani 1 1 d . . . . .
H29 H -0.394152 0.503718 -0.039181 0.055 Uiso 1 1 calc R U . . .
C30 C -0.2844(3) 0.5895(2) 0.01786(18) 0.0395(9) Uani 1 1 d . . . . .
H30 H -0.283201 0.606566 -0.012440 0.047 Uiso 1 1 calc R U . . .
C31 C -0.1718(3) 0.73401(19) 0.06374(16) 0.0346(8) Uani 1 1 d . . . . .
C32 C -0.2602(3) 0.7593(2) 0.07510(19) 0.0408(9) Uani 1 1 d . . . . .
H32 H -0.300417 0.748693 0.101267 0.049 Uiso 1 1 calc R U . . .
C33 C -0.2905(3) 0.8000(2) 0.0487(2) 0.0478(10) Uani 1 1 d . . . . .
H33 H -0.351914 0.816230 0.056277 0.057 Uiso 1 1 calc R U . . .
C34 C -0.2325(3) 0.8171(2) 0.0116(2) 0.0481(10) Uani 1 1 d . . . . .
H34 H -0.252721 0.845721 -0.005624 0.058 Uiso 1 1 calc R U . . .
C35 C -0.1449(3) 0.7923(2) -0.00031(18) 0.0448(10) Uani 1 1 d . . . . .
H35 H -0.104453 0.803682 -0.025983 0.054 Uiso 1 1 calc R U . . .
C36 C -0.1153(3) 0.7505(2) 0.02511(17) 0.0399(9) Uani 1 1 d . . . . .
H36 H -0.055450 0.732922 0.015866 0.048 Uiso 1 1 calc R U . . .
C37 C 0.0156(3) 0.85877(18) 0.34276(16) 0.0298(7) Uani 1 1 d . . . . .
C38 C -0.0777(3) 0.84019(19) 0.35836(16) 0.0315(8) Uani 1 1 d . . . . .
C39 C -0.0795(3) 0.86199(19) 0.42269(17) 0.0343(8) Uani 1 1 d . . . . .
H39 H -0.141527 0.848978 0.434332 0.041 Uiso 1 1 calc R U . . .
C40 C 0.0071(3) 0.9022(2) 0.47021(16) 0.0343(8) Uani 1 1 d . . . . .
C41 C 0.0969(3) 0.9209(2) 0.45243(16) 0.0340(8) Uani 1 1 d . . . . .
H41 H 0.155897 0.949212 0.484686 0.041 Uiso 1 1 calc R U . . .
C42 C 0.1038(3) 0.89969(19) 0.38931(16) 0.0317(8) Uani 1 1 d . . . . .
C43 C -0.1761(3) 0.79992(19) 0.30834(16) 0.0335(8) Uani 1 1 d . . . . .
H43 H -0.154618 0.777429 0.266617 0.040 Uiso 1 1 calc R U . . .
C44 C -0.2476(3) 0.8448(2) 0.30135(17) 0.0340(8) Uani 1 1 d . . . . .
C45 C -0.3252(3) 0.8165(2) 0.24643(18) 0.0421(9) Uani 1 1 d . . . . .
H45 H -0.328555 0.772053 0.213999 0.051 Uiso 1 1 calc R U . . .
C46 C -0.3970(3) 0.8523(2) 0.2387(2) 0.0473(11) Uani 1 1 d . . . . .
H46 H -0.449390 0.832245 0.201159 0.057 Uiso 1 1 calc R U . . .
C47 C -0.3930(3) 0.9170(2) 0.2851(2) 0.0443(10) Uani 1 1 d . . . . .
H47 H -0.442846 0.941446 0.279803 0.053 Uiso 1 1 calc R U . . .
C48 C -0.3160(3) 0.9460(2) 0.33925(19) 0.0420(9) Uani 1 1 d . . . . .
H48 H -0.312209 0.990829 0.371180 0.050 Uiso 1 1 calc R U . . .
C49 C -0.2440(3) 0.9098(2) 0.34710(17) 0.0361(8) Uani 1 1 d . . . . .
H49 H -0.191527 0.930103 0.384596 0.043 Uiso 1 1 calc R U . . .
C50 C -0.2332(3) 0.7431(2) 0.32006(18) 0.0379(9) Uani 1 1 d . . . . .
C51 C -0.3182(4) 0.7491(3) 0.3476(4) 0.084(2) Uani 1 1 d . . . . .
H51 H -0.344390 0.789089 0.358789 0.101 Uiso 1 1 calc R U . . .
C52 C -0.3665(5) 0.6974(4) 0.3592(5) 0.114(3) Uani 1 1 d . . . . .
H52 H -0.423775 0.703141 0.379685 0.137 Uiso 1 1 calc R U . . .
C53 C -0.3331(4) 0.6390(3) 0.3419(3) 0.0762(17) Uani 1 1 d . . . . .
H53 H -0.369315 0.602862 0.347553 0.091 Uiso 1 1 calc R U . . .
C54 C -0.2480(5) 0.6324(3) 0.3165(3) 0.0766(17) Uani 1 1 d . . . . .
H54 H -0.222438 0.592244 0.305691 0.092 Uiso 1 1 calc R U . . .
C55 C -0.1978(5) 0.6848(3) 0.3062(3) 0.0665(14) Uani 1 1 d . . . . .
H55 H -0.137096 0.680004 0.288949 0.080 Uiso 1 1 calc R U . . .
C56 C 0.0031(3) 0.9252(2) 0.53945(17) 0.0418(9) Uani 1 1 d . . . . .
H56A H 0.048260 0.903966 0.557040 0.063 Uiso 1 1 calc R U . . .
H56B H -0.067962 0.911893 0.543235 0.063 Uiso 1 1 calc R U . . .
H56C H 0.026540 0.974748 0.563035 0.063 Uiso 1 1 calc R U . . .
C57 C 0.2056(3) 0.9189(2) 0.37120(16) 0.0355(8) Uani 1 1 d . . . . .
H57 H 0.186938 0.907779 0.325260 0.043 Uiso 1 1 calc R U . . .
C58 C 0.2486(3) 0.9948(2) 0.40623(17) 0.0407(9) Uani 1 1 d . . . . .
C59 C 0.2266(3) 1.0349(2) 0.37699(19) 0.0417(9) Uani 1 1 d . . . . .
H59 H 0.188764 1.013479 0.334327 0.050 Uiso 1 1 calc R U . . .
C60 C 0.2581(4) 1.1048(2) 0.4082(2) 0.0545(11) Uani 1 1 d . . . . .
H60 H 0.242696 1.130999 0.387130 0.065 Uiso 1 1 calc R U . . .
C61 C 0.3122(4) 1.1362(3) 0.4703(2) 0.0707(16) Uani 1 1 d . . . . .
H61 H 0.332422 1.184388 0.492666 0.085 Uiso 1 1 calc R U . . .
C62 C 0.3367(4) 1.0977(3) 0.4998(2) 0.0765(19) Uani 1 1 d . . . . .
H62 H 0.375165 1.119531 0.542287 0.092 Uiso 1 1 calc R U . . .
C63 C 0.3062(4) 1.0274(3) 0.4684(2) 0.0603(14) Uani 1 1 d . . . . .
H63 H 0.324492 1.001501 0.489229 0.072 Uiso 1 1 calc R U . . .
C64 C 0.2801(3) 0.8742(2) 0.37419(18) 0.0418(10) Uani 1 1 d . . . . .
C65 C 0.2463(3) 0.8115(2) 0.37180(19) 0.0456(10) Uani 1 1 d . . . . .
H65 H 0.176815 0.798682 0.374615 0.055 Uiso 1 1 calc R U . . .
C66 C 0.3111(4) 0.7669(3) 0.3654(2) 0.0637(14) Uani 1 1 d . . . . .
H66 H 0.286407 0.724191 0.364098 0.076 Uiso 1 1 calc R U . . .
C67 C 0.4123(4) 0.7854(4) 0.3610(3) 0.083(2) Uani 1 1 d . . . . .
H67 H 0.457187 0.755009 0.355787 0.099 Uiso 1 1 calc R U . . .
C68 C 0.4469(4) 0.8469(4) 0.3641(3) 0.082(2) Uani 1 1 d . . . . .
H68 H 0.516500 0.859314 0.361219 0.098 Uiso 1 1 calc R U . . .
C69 C 0.3836(3) 0.8920(3) 0.3713(2) 0.0600(14) Uani 1 1 d . . . . .
H69 H 0.410245 0.935268 0.374236 0.072 Uiso 1 1 calc R U . . .
C70 C 0.0106(4) 0.6130(2) 0.2555(2) 0.0554(12) Uani 1 1 d . . . . .
C71 C -0.0219(4) 0.5585(2) 0.2537(2) 0.0562(12) Uani 1 1 d . . . . .
C72 C -0.0588(4) 0.4931(2) 0.2518(2) 0.0510(11) Uani 1 1 d . . . . .
C73 C 0.0015(4) 0.4686(2) 0.2857(2) 0.0518(11) Uani 1 1 d . . . . .
H73 H 0.067855 0.494962 0.310358 0.062 Uiso 1 1 calc R U . . .
C74 C -0.0345(4) 0.4067(2) 0.2836(2) 0.0549(11) Uani 1 1 d . . . . .
H74 H 0.007301 0.390715 0.306859 0.066 Uiso 1 1 calc R U . . .
C75 C -0.1307(4) 0.3676(2) 0.2481(2) 0.0553(12) Uani 1 1 d . . . . .
H75 H -0.155253 0.325121 0.247290 0.066 Uiso 1 1 calc R U . . .
C76 C -0.1911(4) 0.3906(3) 0.2138(3) 0.0620(13) Uani 1 1 d . . . . .
H76 H -0.256947 0.363601 0.188968 0.074 Uiso 1 1 calc R U . . .
C77 C -0.1564(4) 0.4522(3) 0.2155(3) 0.0639(13) Uani 1 1 d . . . . .
H77 H -0.198733 0.467490 0.191806 0.077 Uiso 1 1 calc R U . . .
Cu2 Cu 0.66305(4) 0.82237(3) 0.74220(3) 0.03544(13) Uani 1 1 d . . . . .
N3 N 0.5192(2) 0.70421(15) 0.73158(14) 0.0338(7) Uani 1 1 d . . . . .
N4 N 0.4635(2) 0.79489(15) 0.77543(13) 0.0297(6) Uani 1 1 d . . . . .
C78 C 0.5422(3) 0.77123(18) 0.74836(15) 0.0303(7) Uani 1 1 d . . . . .
C79 C 0.4269(3) 0.68622(19) 0.74774(17) 0.0377(9) Uani 1 1 d . . . . .
H79 H 0.394628 0.642083 0.740591 0.045 Uiso 1 1 calc R U . . .
C80 C 0.3924(3) 0.74311(19) 0.77531(17) 0.0348(8) Uani 1 1 d . . . . .
H80 H 0.330898 0.747261 0.791680 0.042 Uiso 1 1 calc R U . . .
C81 C 0.5817(3) 0.66108(19) 0.69433(17) 0.0372(8) Uani 1 1 d . . . . .
C82 C 0.5534(3) 0.63326(19) 0.62807(18) 0.0412(9) Uani 1 1 d D . . . .
C83 C 0.6222(4) 0.6005(2) 0.59262(18) 0.0458(10) Uani 1 1 d . . . . .
H83 H 0.606152 0.582470 0.547601 0.055 Uiso 1 1 calc R U . . .
C84 C 0.7136(4) 0.5936(2) 0.62129(19) 0.0465(10) Uani 1 1 d . . . . .
C85 C 0.7354(3) 0.6185(2) 0.68720(18) 0.0432(9) Uani 1 1 d . . . . .
H85 H 0.795797 0.611541 0.706811 0.052 Uiso 1 1 calc R U . . .
C86 C 0.6713(3) 0.65306(19) 0.72461(17) 0.0388(9) Uani 1 1 d . . . . .
C87 C 0.4483(3) 0.6368(2) 0.59828(19) 0.0481(10) Uani 1 1 d D . . . .
H87 H 0.430340 0.678853 0.629480 0.058 Uiso 0.543(5) 1 calc R U P A 1
H87A H 0.436867 0.681565 0.628947 0.058 Uiso 0.457(5) 1 calc R U P A 2
C88 C 0.4434(3) 0.6411(2) 0.5358(2) 0.0461(10) Uani 1 1 d . . . . .
C89 C 0.4516(4) 0.7036(2) 0.5362(3) 0.0660(14) Uani 1 1 d . . . . .
H89 H 0.465839 0.743742 0.575652 0.079 Uiso 1 1 calc R U . . .
C90 C 0.4393(5) 0.7086(3) 0.4801(3) 0.0754(16) Uani 1 1 d . . . . .
H90 H 0.444557 0.751909 0.481243 0.091 Uiso 1 1 calc R U . . .
C91 C 0.4194(4) 0.6513(3) 0.4226(2) 0.0595(13) Uani 1 1 d . . . . .
H91 H 0.412148 0.654940 0.384024 0.071 Uiso 1 1 calc R U . . .
C92 C 0.4102(4) 0.5886(3) 0.4211(2) 0.0570(12) Uani 1 1 d . . . . .
H92 H 0.396153 0.548674 0.381571 0.068 Uiso 1 1 calc R U . . .
C93 C 0.4217(4) 0.5839(2) 0.4779(2) 0.0522(11) Uani 1 1 d . . . . .
H93 H 0.414363 0.540435 0.476694 0.063 Uiso 1 1 calc R U . . .
C94A C 0.3706(6) 0.5748(5) 0.5944(7) 0.051(2) Uani 0.543(5) 1 d D U P A 1
C94B C 0.3545(7) 0.5868(6) 0.5908(8) 0.051(2) Uani 0.457(5) 1 d D U P A 2
C95A C 0.3940(7) 0.5118(4) 0.5819(4) 0.052(2) Uani 0.543(5) 1 d D U P A 1
H95A H 0.462315 0.506246 0.577724 0.062 Uiso 0.543(5) 1 calc R U P A 1
C95B C 0.3654(8) 0.5324(5) 0.6019(5) 0.052(2) Uani 0.457(5) 1 d D U P A 2
H95B H 0.431971 0.524288 0.610590 0.062 Uiso 0.457(5) 1 calc R U P A 2
C96A C 0.3201(7) 0.4569(4) 0.5755(4) 0.066(2) Uani 0.543(5) 1 d D U P A 1
H96A H 0.338868 0.414942 0.566890 0.079 Uiso 0.543(5) 1 calc R U P A 1
C96B C 0.2775(8) 0.4894(6) 0.6003(5) 0.066(2) Uani 0.457(5) 1 d D U P A 2
H96B H 0.284480 0.451065 0.606775 0.079 Uiso 0.457(5) 1 calc R U P A 2
C97A C 0.2200(7) 0.4631(5) 0.5815(5) 0.071(3) Uani 0.543(5) 1 d D U P A 1
H97A H 0.169661 0.425666 0.576861 0.086 Uiso 0.543(5) 1 calc R U P A 1
C97B C 0.1802(9) 0.5012(7) 0.5895(8) 0.071(3) Uani 0.457(5) 1 d D U P A 2
H97B H 0.121374 0.473076 0.591324 0.086 Uiso 0.457(5) 1 calc R U P A 2
C98A C 0.1945(8) 0.5248(5) 0.5944(8) 0.076(3) Uani 0.543(5) 1 d D U P A 1
H98A H 0.126547 0.530409 0.599563 0.091 Uiso 0.543(5) 1 calc R U P A 1
C98B C 0.1694(8) 0.5548(6) 0.5761(7) 0.076(3) Uani 0.457(5) 1 d D U P A 2
H98B H 0.102613 0.562152 0.566433 0.091 Uiso 0.457(5) 1 calc R U P A 2
C99A C 0.2685(7) 0.5787(5) 0.5997(5) 0.069(2) Uani 0.543(5) 1 d D U P A 1
H99A H 0.248551 0.620111 0.607298 0.082 Uiso 0.543(5) 1 calc R U P A 1
C99B C 0.2570(8) 0.5977(6) 0.5768(6) 0.069(2) Uani 0.457(5) 1 d D U P A 2
H99B H 0.249966 0.634356 0.567581 0.082 Uiso 0.457(5) 1 calc R U P A 2
C100 C 0.7885(4) 0.5592(3) 0.5826(2) 0.0572(12) Uani 1 1 d . . . . .
H10A H 0.851041 0.593138 0.590721 0.086 Uiso 1 1 calc R U . . .
H10B H 0.756409 0.537308 0.537272 0.086 Uiso 1 1 calc R U . . .
H10C H 0.806800 0.524950 0.594759 0.086 Uiso 1 1 calc R U . . .
C101 C 0.6916(3) 0.6777(2) 0.79659(17) 0.0390(9) Uani 1 1 d . . . . .
H101 H 0.668316 0.721447 0.815739 0.047 Uiso 1 1 calc R U . . .
C102 C 0.6258(3) 0.6283(2) 0.81363(18) 0.0397(9) Uani 1 1 d . . . . .
C103 C 0.5689(4) 0.5655(2) 0.7693(2) 0.0597(13) Uani 1 1 d . . . . .
H103 H 0.569827 0.551220 0.725507 0.072 Uiso 1 1 calc R U . . .
C104 C 0.5097(5) 0.5220(3) 0.7869(3) 0.0737(16) Uani 1 1 d . . . . .
H104 H 0.471903 0.478326 0.755572 0.088 Uiso 1 1 calc R U . . .
C105 C 0.5067(4) 0.5430(3) 0.8500(3) 0.0666(14) Uani 1 1 d . . . . .
H105 H 0.466242 0.513912 0.862420 0.080 Uiso 1 1 calc R U . . .
C106 C 0.5620(4) 0.6058(3) 0.8951(2) 0.0530(11) Uani 1 1 d . . . . .
H106 H 0.559011 0.620401 0.938668 0.064 Uiso 1 1 calc R U . . .
C107 C 0.6224(3) 0.6481(2) 0.87745(18) 0.0417(9) Uani 1 1 d . . . . .
H107 H 0.661817 0.691038 0.909166 0.050 Uiso 1 1 calc R U . . .
C108 C 0.8071(3) 0.6937(2) 0.82530(18) 0.0460(10) Uani 1 1 d . . . . .
C109 C 0.8509(4) 0.6502(3) 0.8431(2) 0.0534(11) Uani 1 1 d . . . . .
H109 H 0.808712 0.609218 0.837540 0.064 Uiso 1 1 calc R U . . .
C110 C 0.9560(4) 0.6661(3) 0.8690(2) 0.0691(15) Uani 1 1 d . . . . .
H110 H 0.985298 0.635750 0.880560 0.083 Uiso 1 1 calc R U . . .
C111 C 1.0172(4) 0.7254(4) 0.8778(2) 0.0786(18) Uani 1 1 d . . . . .
H111 H 1.088575 0.736450 0.896276 0.094 Uiso 1 1 calc R U . . .
C112 C 0.9762(4) 0.7688(3) 0.8602(2) 0.0763(18) Uani 1 1 d . . . . .
H112 H 1.019205 0.809555 0.865864 0.092 Uiso 1 1 calc R U . . .
C113 C 0.8702(4) 0.7528(3) 0.8337(2) 0.0614(13) Uani 1 1 d . . . . .
H113 H 0.841868 0.783004 0.821397 0.074 Uiso 1 1 calc R U . . .
C114 C 0.4615(3) 0.86577(18) 0.80049(16) 0.0288(7) Uani 1 1 d . . . . .
C115 C 0.5218(3) 0.91091(18) 0.86084(15) 0.0289(7) Uani 1 1 d . . . . .
C116 C 0.5251(3) 0.97937(18) 0.88308(16) 0.0306(7) Uani 1 1 d . . . . .
H116 H 0.566255 1.010526 0.923721 0.037 Uiso 1 1 calc R U . . .
C117 C 0.4693(3) 1.00417(18) 0.84724(16) 0.0314(8) Uani 1 1 d . . . . .
C118 C 0.4094(3) 0.95740(19) 0.78771(16) 0.0318(8) Uani 1 1 d . . . . .
H118 H 0.370468 0.973504 0.763267 0.038 Uiso 1 1 calc R U . . .
C119 C 0.4048(3) 0.88815(19) 0.76300(16) 0.0310(8) Uani 1 1 d . . . . .
C120 C 0.5748(3) 0.88184(18) 0.90097(16) 0.0311(8) Uani 1 1 d . . . . .
H120 H 0.602917 0.844030 0.871071 0.037 Uiso 1 1 calc R U . . .
C121 C 0.4936(3) 0.84914(19) 0.92529(16) 0.0325(8) Uani 1 1 d . . . . .
C122 C 0.4072(3) 0.8752(2) 0.94153(17) 0.0392(9) Uani 1 1 d . . . . .
H122 H 0.400205 0.916310 0.940432 0.047 Uiso 1 1 calc R U . . .
C123 C 0.3308(3) 0.8417(2) 0.95941(19) 0.0469(10) Uani 1 1 d . . . . .
H123 H 0.272323 0.860271 0.970568 0.056 Uiso 1 1 calc R U . . .
C124 C 0.3394(4) 0.7819(2) 0.9610(2) 0.0500(11) Uani 1 1 d . . . . .
H124 H 0.286698 0.758822 0.972713 0.060 Uiso 1 1 calc R U . . .
C125 C 0.4251(4) 0.7555(2) 0.9455(2) 0.0488(11) Uani 1 1 d . . . . .
H125 H 0.431727 0.714413 0.946777 0.059 Uiso 1 1 calc R U . . .
C126 C 0.5014(3) 0.7890(2) 0.92806(18) 0.0399(9) Uani 1 1 d . . . . .
H126 H 0.560327 0.770529 0.917780 0.048 Uiso 1 1 calc R U . . .
C127 C 0.6671(3) 0.93252(18) 0.95161(16) 0.0319(8) Uani 1 1 d . . . . .
C128 C 0.7579(3) 0.9473(2) 0.93228(18) 0.0406(9) Uani 1 1 d . . . . .
H128 H 0.759908 0.927018 0.888280 0.049 Uiso 1 1 calc R U . . .
C129 C 0.8457(3) 0.9916(2) 0.9768(2) 0.0498(11) Uani 1 1 d . . . . .
H129 H 0.907065 1.001758 0.963148 0.060 Uiso 1 1 calc R U . . .
C130 C 0.8434(3) 1.0207(2) 1.0411(2) 0.0505(11) Uani 1 1 d . . . . .
H130 H 0.903208 1.050838 1.071662 0.061 Uiso 1 1 calc R U . . .
C131 C 0.7545(3) 1.0059(2) 1.06052(19) 0.0472(10) Uani 1 1 d . . . . .
H131 H 0.753011 1.025550 1.104589 0.057 Uiso 1 1 calc R U . . .
C132 C 0.6661(3) 0.96205(19) 1.01576(17) 0.0379(9) Uani 1 1 d . . . . .
H132 H 0.604663 0.952493 1.029652 0.045 Uiso 1 1 calc R U . . .
C133 C 0.4768(3) 1.07894(19) 0.87151(17) 0.0360(8) Uani 1 1 d . . . . .
H13A H 0.495405 1.101640 0.918119 0.054 Uiso 1 1 calc R U . . .
H13B H 0.410046 1.086805 0.857765 0.054 Uiso 1 1 calc R U . . .
H13C H 0.529901 1.097276 0.854526 0.054 Uiso 1 1 calc R U . . .
C134 C 0.3405(3) 0.83733(19) 0.69756(16) 0.0344(8) Uani 1 1 d . . . . .
H134 H 0.372401 0.796841 0.684224 0.041 Uiso 1 1 calc R U . . .
C135 C 0.2303(3) 0.8115(2) 0.70038(18) 0.0388(9) Uani 1 1 d . . . . .
C136 C 0.1811(3) 0.8471(2) 0.7476(2) 0.0477(10) Uani 1 1 d . . . . .
H136 H 0.216283 0.890714 0.780240 0.057 Uiso 1 1 calc R U . . .
C137 C 0.0809(4) 0.8205(3) 0.7485(3) 0.0582(12) Uani 1 1 d . . . . .
H137 H 0.048408 0.846017 0.781721 0.070 Uiso 1 1 calc R U . . .
C138 C 0.0291(4) 0.7583(3) 0.7022(3) 0.0677(15) Uani 1 1 d . . . . .
H138 H -0.038889 0.739828 0.703354 0.081 Uiso 1 1 calc R U . . .
C139 C 0.0760(5) 0.7221(3) 0.6537(3) 0.0795(18) Uani 1 1 d . . . . .
H139 H 0.039476 0.679031 0.620635 0.095 Uiso 1 1 calc R U . . .
C140 C 0.1767(4) 0.7483(3) 0.6527(3) 0.0636(13) Uani 1 1 d . . . . .
H140 H 0.208695 0.722733 0.619264 0.076 Uiso 1 1 calc R U . . .
C141 C 0.3510(3) 0.86184(19) 0.64696(16) 0.0345(8) Uani 1 1 d . . . . .
C142 C 0.2670(3) 0.8521(2) 0.60089(18) 0.0424(9) Uani 1 1 d . . . . .
H142 H 0.199103 0.834809 0.603115 0.051 Uiso 1 1 calc R U . . .
C143 C 0.2830(4) 0.8680(2) 0.55122(19) 0.0497(11) Uani 1 1 d . . . . .
H143 H 0.225398 0.861185 0.519864 0.060 Uiso 1 1 calc R U . . .
C144 C 0.3802(4) 0.8932(2) 0.54721(19) 0.0493(11) Uani 1 1 d . . . . .
H144 H 0.390312 0.902592 0.512732 0.059 Uiso 1 1 calc R U . . .
C145 C 0.4631(4) 0.9046(2) 0.59358(19) 0.0474(10) Uani 1 1 d . . . . .
H145 H 0.530491 0.923526 0.592021 0.057 Uiso 1 1 calc R U . . .
C146 C 0.4483(3) 0.8885(2) 0.64272(18) 0.0421(9) Uani 1 1 d . . . . .
H146 H 0.506269 0.896049 0.674100 0.051 Uiso 1 1 calc R U . . .
C147 C 0.7867(3) 0.8753(2) 0.74532(19) 0.0416(9) Uani 1 1 d . . . . .
C148 C 0.8682(3) 0.9106(2) 0.75061(18) 0.0406(9) Uani 1 1 d . . . . .
C149 C 0.9662(3) 0.9522(2) 0.75756(18) 0.0372(8) Uani 1 1 d . . . . .
C150 C 1.0146(3) 0.9400(2) 0.70570(18) 0.0385(9) Uani 1 1 d . . . . .
H150 H 0.980824 0.904832 0.664698 0.046 Uiso 1 1 calc R U . . .
C151 C 1.1111(3) 0.9786(2) 0.71357(19) 0.0396(9) Uani 1 1 d . . . . .
H151 H 1.143198 0.969476 0.678056 0.048 Uiso 1 1 calc R U . . .
C152 C 1.1611(3) 1.0304(2) 0.7731(2) 0.0410(9) Uani 1 1 d . . . . .
H152 H 1.227150 1.056935 0.778350 0.049 Uiso 1 1 calc R U . . .
C153 C 1.1145(3) 1.0431(2) 0.82446(19) 0.0441(10) Uani 1 1 d . . . . .
H153 H 1.148775 1.078427 0.865257 0.053 Uiso 1 1 calc R U . . .
C154 C 1.0173(3) 1.0047(2) 0.81721(18) 0.0410(9) Uani 1 1 d . . . . .
H154 H 0.985728 1.014300 0.852971 0.049 Uiso 1 1 calc R U . . .
Cl1A Cl 0.8991(5) 0.3779(2) 0.53977(18) 0.1905(19) Uani 0.789(3) 1 d D . P B 1
Cl2A Cl 0.9530(3) 0.26737(17) 0.56357(18) 0.1453(12) Uani 0.789(3) 1 d D . P B 1
C155 C 0.8909(11) 0.3358(5) 0.5845(5) 0.144(5) Uani 0.789(3) 1 d D . P B 1
H15A H 0.816948 0.318427 0.581563 0.172 Uiso 0.789(3) 1 calc R U P B 1
H15B H 0.920643 0.368666 0.629534 0.172 Uiso 0.789(3) 1 calc R U P B 1
Cl1B Cl 0.9161(16) 0.4114(9) 0.5149(7) 0.1905(19) Uani 0.211(3) 1 d D . P B 2
Cl2B Cl 0.8498(11) 0.2962(7) 0.5416(8) 0.1453(12) Uani 0.211(3) 1 d D . P B 2
C156 C 0.887(5) 0.3843(9) 0.5722(13) 0.144(5) Uani 0.211(3) 1 d D . P B 2
H15C H 0.948072 0.401477 0.607089 0.172 Uiso 0.211(3) 1 calc R U P B 2
H15D H 0.830094 0.404716 0.590655 0.172 Uiso 0.211(3) 1 calc R U P B 2
Cl3A Cl 0.76419(12) 0.49121(9) 0.87540(7) 0.0691(5) Uani 0.894(3) 1 d D . P C 1
Cl4A Cl 0.7261(2) 0.43049(14) 0.73908(9) 0.1177(9) Uani 0.894(3) 1 d D . P C 1
C157 C 0.8123(5) 0.4497(4) 0.8083(3) 0.091(2) Uani 0.894(3) 1 d D . P C 1
H15E H 0.827606 0.407163 0.806917 0.109 Uiso 0.894(3) 1 calc R U P C 1
H15F H 0.877801 0.478650 0.810700 0.109 Uiso 0.894(3) 1 calc R U P C 1
Cl3B Cl 0.7968(11) 0.4591(8) 0.8676(6) 0.0691(5) Uani 0.106(3) 1 d D . P C 2
Cl4B Cl 0.6443(18) 0.4186(12) 0.7449(8) 0.1177(9) Uani 0.106(3) 1 d D . P C 2
C158 C 0.767(2) 0.458(3) 0.7935(16) 0.091(2) Uani 0.106(3) 1 d D . P C 2
H15G H 0.780833 0.505528 0.800997 0.109 Uiso 0.106(3) 1 calc R U P C 2
H15H H 0.816982 0.435943 0.768478 0.109 Uiso 0.106(3) 1 calc R U P C 2
Cl5A Cl 0.8982(4) 0.7510(2) 0.5448(3) 0.183(2) Uani 0.737(3) 1 d D . P D 1
Cl6A Cl 0.6887(4) 0.7236(3) 0.5559(3) 0.212(2) Uani 0.737(3) 1 d D . P D 1
C159 C 0.8120(6) 0.7363(5) 0.5911(4) 0.097(3) Uani 0.737(3) 1 d D . P D 1
H15I H 0.821924 0.695972 0.596575 0.116 Uiso 0.737(3) 1 calc R U P D 1
H15J H 0.827341 0.775909 0.633870 0.116 Uiso 0.737(3) 1 calc R U P D 1
Cl5B Cl 0.9641(9) 0.7010(7) 0.4840(8) 0.212(2) Uani 0.263(3) 1 d D . P D 2
Cl6B Cl 0.7778(12) 0.7037(7) 0.5318(8) 0.183(2) Uani 0.263(3) 1 d D . P D 2
C160 C 0.8427(14) 0.7211(15) 0.4771(12) 0.097(3) Uani 0.263(3) 1 d D . P D 2
H16A H 0.802324 0.693250 0.433117 0.116 Uiso 0.263(3) 1 calc R U P D 2
H16B H 0.850799 0.769632 0.487497 0.116 Uiso 0.263(3) 1 calc R U P D 2

loop_
_atom_site_aniso_label
_atom_site_aniso_U_11
_atom_site_aniso_U_22
_atom_site_aniso_U_33
_atom_site_aniso_U_23
_atom_site_aniso_U_13
_atom_site_aniso_U_12
Cu1 0.0542(4) 0.0455(3) 0.0380(3) 0.0274(3) 0.0096(3) 0.0187(3)
N1 0.0250(14) 0.0359(15) 0.0224(13) 0.0156(12) 0.0021(11) 0.0084(12)
N2 0.0264(14) 0.0371(16) 0.0219(14) 0.0158(12) 0.0022(11) 0.0089(12)
C1 0.0232(17) 0.042(2) 0.0235(16) 0.0157(15) 0.0007(13) 0.0061(15)
C2 0.0268(17) 0.0365(19) 0.0252(16) 0.0182(15) 0.0013(13) 0.0075(14)
C3 0.0267(17) 0.0336(18) 0.0258(17) 0.0168(15) 0.0007(13) 0.0059(14)
C4 0.0313(18) 0.0348(18) 0.0230(16) 0.0155(14) 0.0047(14) 0.0104(15)
C5 0.0268(18) 0.0358(19) 0.0293(17) 0.0179(15) 0.0034(14) 0.0073(15)
C6 0.0287(19) 0.040(2) 0.0358(19) 0.0154(17) 0.0067(15) 0.0094(16)
C7 0.032(2) 0.042(2) 0.0336(19) 0.0130(17) 0.0064(16) 0.0083(16)
C8 0.0286(19) 0.046(2) 0.0297(18) 0.0124(17) -0.0002(15) 0.0051(16)
C9 0.0280(18) 0.043(2) 0.0262(17) 0.0176(16) 0.0028(14) 0.0089(16)
C10 0.0258(17) 0.0357(19) 0.0276(17) 0.0141(15) 0.0037(14) 0.0072(15)
C11 0.0276(18) 0.040(2) 0.041(2) 0.0201(17) 0.0119(15) 0.0071(16)
C12 0.038(2) 0.050(2) 0.046(2) 0.0286(19) 0.0170(18) 0.0144(18)
C13 0.055(3) 0.062(3) 0.071(3) 0.048(3) 0.032(2) 0.028(2)
C14 0.067(3) 0.048(3) 0.093(4) 0.043(3) 0.050(3) 0.025(2)
C15 0.054(3) 0.037(2) 0.063(3) 0.015(2) 0.029(2) 0.002(2)
C16 0.037(2) 0.042(2) 0.044(2) 0.0158(18) 0.0155(18) 0.0027(17)
C17 0.0241(17) 0.0357(19) 0.0353(19) 0.0122(16) 0.0016(15) 0.0044(15)
C18 0.034(2) 0.044(2) 0.046(2) 0.0212(19) 0.0033(17) 0.0102(17)
C19 0.036(2) 0.045(2) 0.060(3) 0.021(2) -0.004(2) 0.0113(19)
C20 0.026(2) 0.047(2) 0.057(3) 0.008(2) -0.0001(18) 0.0101(18)
C21 0.028(2) 0.055(3) 0.041(2) 0.0098(19) 0.0060(17) 0.0056(18)
C22 0.0293(19) 0.047(2) 0.036(2) 0.0158(18) 0.0023(16) 0.0047(17)
C23 0.039(2) 0.050(3) 0.044(2) 0.005(2) 0.0082(18) 0.0075(19)
C24 0.0266(18) 0.046(2) 0.0231(17) 0.0126(16) 0.0014(14) 0.0084(16)
C25 0.0271(18) 0.050(2) 0.0313(18) 0.0194(17) 0.0064(15) 0.0141(16)
C26 0.029(2) 0.079(3) 0.045(2) 0.039(2) 0.0032(17) 0.008(2)
C27 0.039(2) 0.092(4) 0.069(3) 0.059(3) 0.009(2) 0.012(2)
C28 0.033(2) 0.060(3) 0.073(3) 0.038(3) 0.012(2) 0.007(2)
C29 0.036(2) 0.054(3) 0.043(2) 0.020(2) 0.0053(18) 0.0067(19)
C30 0.034(2) 0.049(2) 0.0330(19) 0.0194(18) 0.0036(16) 0.0052(17)
C31 0.0284(18) 0.041(2) 0.0264(17) 0.0099(16) -0.0025(14) 0.0076(16)
C32 0.032(2) 0.046(2) 0.037(2) 0.0137(18) 0.0024(16) 0.0096(17)
C33 0.042(2) 0.044(2) 0.047(2) 0.0111(19) -0.0029(19) 0.0194(19)
C34 0.054(3) 0.042(2) 0.038(2) 0.0139(18) -0.0097(19) 0.011(2)
C35 0.048(2) 0.050(2) 0.031(2) 0.0177(18) -0.0028(17) 0.010(2)
C36 0.038(2) 0.052(2) 0.0271(18) 0.0157(17) 0.0017(16) 0.0145(18)
C37 0.0313(18) 0.0384(19) 0.0222(16) 0.0168(15) 0.0033(14) 0.0074(15)
C38 0.0295(18) 0.0375(19) 0.0259(17) 0.0146(15) 0.0022(14) 0.0055(15)
C39 0.0301(19) 0.045(2) 0.0278(18) 0.0178(16) 0.0055(15) 0.0042(16)
C40 0.0338(19) 0.045(2) 0.0243(17) 0.0179(16) 0.0025(15) 0.0057(16)
C41 0.0275(18) 0.048(2) 0.0251(17) 0.0190(16) -0.0022(14) 0.0025(16)
C42 0.0277(18) 0.044(2) 0.0267(17) 0.0206(16) 0.0021(14) 0.0067(15)
C43 0.0298(18) 0.042(2) 0.0229(17) 0.0128(15) 0.0013(14) 0.0012(16)
C44 0.0306(19) 0.045(2) 0.0275(17) 0.0218(16) 0.0014(14) -0.0024(16)
C45 0.043(2) 0.047(2) 0.0320(19) 0.0221(18) -0.0064(17) -0.0055(18)
C46 0.039(2) 0.061(3) 0.044(2) 0.036(2) -0.0105(18) -0.007(2)
C47 0.032(2) 0.064(3) 0.055(3) 0.045(2) 0.0043(18) 0.0072(19)
C48 0.042(2) 0.048(2) 0.042(2) 0.0265(19) 0.0093(18) 0.0067(18)
C49 0.0317(19) 0.045(2) 0.0290(18) 0.0190(17) -0.0003(15) 0.0004(16)
C50 0.034(2) 0.041(2) 0.0334(19) 0.0170(17) -0.0029(16) 0.0012(16)
C51 0.048(3) 0.096(4) 0.169(7) 0.104(5) 0.045(4) 0.029(3)
C52 0.053(3) 0.135(6) 0.243(10) 0.156(7) 0.051(5) 0.031(4)
C53 0.055(3) 0.075(4) 0.111(5) 0.065(4) -0.002(3) -0.008(3)
C54 0.119(5) 0.046(3) 0.075(4) 0.033(3) 0.023(4) 0.028(3)
C55 0.083(4) 0.056(3) 0.074(3) 0.034(3) 0.035(3) 0.026(3)
C56 0.037(2) 0.060(3) 0.0263(18) 0.0210(18) 0.0049(16) 0.0051(19)
C57 0.0279(18) 0.056(2) 0.0240(17) 0.0236(17) -0.0002(14) 0.0017(17)
C58 0.0289(19) 0.063(3) 0.0280(18) 0.0226(18) 0.0035(15) -0.0018(18)
C59 0.032(2) 0.056(3) 0.034(2) 0.0204(19) 0.0056(16) 0.0012(18)
C60 0.047(3) 0.059(3) 0.053(3) 0.024(2) 0.013(2) 0.002(2)
C61 0.073(4) 0.064(3) 0.047(3) 0.010(2) 0.017(2) -0.021(3)
C62 0.075(4) 0.091(4) 0.032(2) 0.019(3) -0.002(2) -0.037(3)
C63 0.051(3) 0.084(4) 0.033(2) 0.031(2) -0.0066(19) -0.024(2)
C64 0.0295(19) 0.076(3) 0.034(2) 0.038(2) 0.0056(16) 0.0104(19)
C65 0.036(2) 0.076(3) 0.039(2) 0.037(2) 0.0093(17) 0.019(2)
C66 0.061(3) 0.098(4) 0.069(3) 0.062(3) 0.027(3) 0.039(3)
C67 0.061(3) 0.155(6) 0.114(5) 0.113(5) 0.049(3) 0.068(4)
C68 0.041(3) 0.167(6) 0.110(5) 0.117(5) 0.034(3) 0.046(3)
C69 0.031(2) 0.115(4) 0.073(3) 0.077(3) 0.013(2) 0.018(2)
C70 0.074(3) 0.054(3) 0.056(3) 0.034(2) 0.024(2) 0.026(2)
C71 0.069(3) 0.055(3) 0.060(3) 0.034(2) 0.021(2) 0.024(2)
C72 0.059(3) 0.053(3) 0.054(3) 0.031(2) 0.023(2) 0.020(2)
C73 0.053(3) 0.053(3) 0.056(3) 0.030(2) 0.013(2) 0.013(2)
C74 0.058(3) 0.057(3) 0.062(3) 0.038(2) 0.013(2) 0.013(2)
C75 0.058(3) 0.053(3) 0.066(3) 0.036(2) 0.020(2) 0.009(2)
C76 0.054(3) 0.068(3) 0.065(3) 0.033(3) 0.013(2) 0.003(2)
C77 0.069(3) 0.070(3) 0.065(3) 0.041(3) 0.009(3) 0.019(3)
Cu2 0.0387(3) 0.0363(3) 0.0335(3) 0.0180(2) 0.0100(2) 0.0055(2)
N3 0.0433(18) 0.0300(15) 0.0289(15) 0.0142(13) 0.0082(13) 0.0074(13)
N4 0.0350(16) 0.0320(15) 0.0224(14) 0.0144(12) 0.0023(12) 0.0051(13)
C78 0.0375(19) 0.0320(18) 0.0213(16) 0.0128(14) 0.0026(14) 0.0078(15)
C79 0.045(2) 0.036(2) 0.0319(19) 0.0183(16) 0.0067(16) -0.0023(17)
C80 0.036(2) 0.039(2) 0.0282(18) 0.0183(16) 0.0040(15) -0.0008(16)
C81 0.051(2) 0.0303(19) 0.0307(19) 0.0139(16) 0.0111(17) 0.0088(17)
C82 0.056(3) 0.033(2) 0.0315(19) 0.0123(16) 0.0037(18) 0.0111(18)
C83 0.066(3) 0.044(2) 0.0246(18) 0.0114(17) 0.0046(18) 0.019(2)
C84 0.061(3) 0.044(2) 0.035(2) 0.0151(18) 0.0091(19) 0.020(2)
C85 0.053(2) 0.045(2) 0.033(2) 0.0178(18) 0.0049(18) 0.0163(19)
C86 0.052(2) 0.036(2) 0.0281(19) 0.0148(16) 0.0074(17) 0.0107(18)
C87 0.062(3) 0.042(2) 0.030(2) 0.0060(17) 0.0034(19) 0.019(2)
C88 0.051(2) 0.041(2) 0.039(2) 0.0152(18) -0.0029(19) 0.0116(19)
C89 0.086(4) 0.042(3) 0.058(3) 0.015(2) 0.001(3) 0.014(3)
C90 0.094(4) 0.055(3) 0.086(4) 0.045(3) 0.006(3) 0.014(3)
C91 0.058(3) 0.070(3) 0.064(3) 0.047(3) 0.001(2) 0.010(2)
C92 0.073(3) 0.056(3) 0.039(2) 0.025(2) -0.002(2) 0.006(2)
C93 0.077(3) 0.039(2) 0.038(2) 0.0185(19) 0.000(2) 0.011(2)
C94A 0.053(4) 0.067(5) 0.024(2) 0.014(3) 0.007(3) 0.015(3)
C94B 0.053(4) 0.067(5) 0.024(2) 0.014(3) 0.007(3) 0.015(3)
C95A 0.064(5) 0.060(5) 0.029(5) 0.022(4) 0.007(3) 0.007(4)
C95B 0.064(5) 0.060(5) 0.029(5) 0.022(4) 0.007(3) 0.007(4)
C96A 0.086(6) 0.065(6) 0.046(5) 0.031(4) 0.007(4) 0.005(4)
C96B 0.086(6) 0.065(6) 0.046(5) 0.031(4) 0.007(4) 0.005(4)
C97A 0.082(7) 0.073(7) 0.057(5) 0.029(5) 0.026(4) 0.002(5)
C97B 0.082(7) 0.073(7) 0.057(5) 0.029(5) 0.026(4) 0.002(5)
C98A 0.068(6) 0.074(7) 0.084(6) 0.029(5) 0.036(5) 0.016(5)
C98B 0.068(6) 0.074(7) 0.084(6) 0.029(5) 0.036(5) 0.016(5)
C99A 0.074(5) 0.068(6) 0.065(6) 0.026(4) 0.024(4) 0.025(4)
C99B 0.074(5) 0.068(6) 0.065(6) 0.026(4) 0.024(4) 0.025(4)
C100 0.067(3) 0.068(3) 0.035(2) 0.017(2) 0.010(2) 0.030(3)
C101 0.052(2) 0.038(2) 0.0270(18) 0.0146(16) 0.0062(17) 0.0106(18)
C102 0.045(2) 0.044(2) 0.033(2) 0.0212(17) 0.0033(17) 0.0116(18)
C103 0.082(4) 0.054(3) 0.036(2) 0.022(2) 0.000(2) -0.002(2)
C104 0.083(4) 0.069(3) 0.055(3) 0.032(3) -0.006(3) -0.018(3)
C105 0.057(3) 0.089(4) 0.065(3) 0.052(3) 0.007(2) -0.001(3)
C106 0.050(3) 0.079(3) 0.044(2) 0.039(2) 0.011(2) 0.019(2)
C107 0.043(2) 0.053(2) 0.0319(19) 0.0211(18) 0.0032(17) 0.0162(19)
C108 0.051(2) 0.051(2) 0.0270(19) 0.0125(18) 0.0067(17) 0.002(2)
C109 0.050(3) 0.060(3) 0.045(2) 0.018(2) 0.007(2) 0.016(2)
C110 0.058(3) 0.089(4) 0.053(3) 0.024(3) 0.007(2) 0.027(3)
C111 0.056(3) 0.118(5) 0.045(3) 0.027(3) 0.011(2) 0.004(3)
C112 0.068(4) 0.096(4) 0.042(3) 0.025(3) 0.004(2) -0.024(3)
C113 0.074(3) 0.066(3) 0.036(2) 0.025(2) 0.003(2) -0.007(3)
C114 0.0283(18) 0.0339(18) 0.0275(17) 0.0172(15) 0.0057(14) 0.0061(14)
C115 0.0307(18) 0.0378(19) 0.0234(16) 0.0181(15) 0.0063(14) 0.0091(15)
C116 0.0342(19) 0.0363(19) 0.0223(16) 0.0147(15) 0.0040(14) 0.0083(15)
C117 0.0341(19) 0.0369(19) 0.0274(17) 0.0179(15) 0.0065(14) 0.0095(16)
C118 0.0351(19) 0.040(2) 0.0263(17) 0.0207(16) 0.0033(14) 0.0102(16)
C119 0.0318(18) 0.040(2) 0.0247(17) 0.0185(15) 0.0037(14) 0.0076(15)
C120 0.038(2) 0.0353(19) 0.0231(16) 0.0155(15) 0.0037(14) 0.0124(16)
C121 0.041(2) 0.0375(19) 0.0205(16) 0.0157(15) -0.0004(14) 0.0092(16)
C122 0.046(2) 0.048(2) 0.0306(19) 0.0225(18) 0.0087(17) 0.0158(19)
C123 0.046(2) 0.064(3) 0.040(2) 0.030(2) 0.0107(18) 0.015(2)
C124 0.049(3) 0.065(3) 0.041(2) 0.034(2) 0.0039(19) 0.001(2)
C125 0.056(3) 0.049(2) 0.046(2) 0.033(2) -0.003(2) 0.004(2)
C126 0.044(2) 0.043(2) 0.036(2) 0.0235(18) 0.0006(17) 0.0108(18)
C127 0.039(2) 0.0340(18) 0.0276(17) 0.0179(15) 0.0007(15) 0.0139(16)
C128 0.042(2) 0.050(2) 0.0325(19) 0.0225(18) 0.0008(16) 0.0093(18)
C129 0.037(2) 0.059(3) 0.052(3) 0.030(2) -0.0047(19) 0.004(2)
C130 0.046(2) 0.048(2) 0.047(2) 0.019(2) -0.014(2) 0.008(2)
C131 0.056(3) 0.048(2) 0.029(2) 0.0119(18) -0.0054(18) 0.017(2)
C132 0.042(2) 0.041(2) 0.0296(19) 0.0153(16) 0.0012(16) 0.0133(17)
C133 0.044(2) 0.040(2) 0.0275(18) 0.0180(16) 0.0048(16) 0.0134(17)
C134 0.039(2) 0.040(2) 0.0265(17) 0.0178(16) 0.0002(15) 0.0094(16)
C135 0.040(2) 0.044(2) 0.036(2) 0.0265(18) -0.0042(16) 0.0035(17)
C136 0.048(2) 0.053(3) 0.046(2) 0.029(2) 0.0070(19) 0.005(2)
C137 0.052(3) 0.073(3) 0.076(3) 0.055(3) 0.019(2) 0.015(2)
C138 0.045(3) 0.081(4) 0.093(4) 0.060(4) 0.006(3) 0.001(3)
C139 0.070(4) 0.067(4) 0.087(4) 0.038(3) -0.007(3) -0.021(3)
C140 0.063(3) 0.054(3) 0.063(3) 0.025(2) 0.003(2) -0.005(2)
C141 0.043(2) 0.037(2) 0.0238(17) 0.0155(15) 0.0018(15) 0.0087(17)
C142 0.046(2) 0.050(2) 0.032(2) 0.0209(18) 0.0020(17) 0.0107(19)
C143 0.064(3) 0.060(3) 0.028(2) 0.024(2) 0.0003(19) 0.019(2)
C144 0.070(3) 0.059(3) 0.030(2) 0.027(2) 0.016(2) 0.022(2)
C145 0.057(3) 0.052(3) 0.037(2) 0.024(2) 0.0136(19) 0.011(2)
C146 0.046(2) 0.048(2) 0.0317(19) 0.0197(18) 0.0022(17) 0.0074(19)
C147 0.042(2) 0.045(2) 0.041(2) 0.0216(18) 0.0124(18) 0.0095(19)
C148 0.046(2) 0.042(2) 0.036(2) 0.0205(18) 0.0087(17) 0.0083(19)
C149 0.038(2) 0.043(2) 0.037(2) 0.0238(17) 0.0054(16) 0.0090(17)
C150 0.041(2) 0.042(2) 0.0311(19) 0.0165(17) 0.0041(16) 0.0061(17)
C151 0.041(2) 0.045(2) 0.039(2) 0.0238(18) 0.0107(17) 0.0117(18)
C152 0.034(2) 0.047(2) 0.050(2) 0.032(2) 0.0007(17) 0.0075(17)
C153 0.048(2) 0.045(2) 0.035(2) 0.0209(18) -0.0065(18) 0.0042(19)
C154 0.047(2) 0.047(2) 0.034(2) 0.0237(18) 0.0059(17) 0.0086(19)
Cl1A 0.286(5) 0.193(4) 0.102(2) 0.069(2) 0.032(3) 0.081(4)
Cl2A 0.149(3) 0.128(2) 0.158(3) 0.058(2) 0.058(2) 0.030(2)
C155 0.232(15) 0.084(7) 0.105(8) 0.041(6) 0.011(9) 0.030(9)
Cl1B 0.286(5) 0.193(4) 0.102(2) 0.069(2) 0.032(3) 0.081(4)
Cl2B 0.149(3) 0.128(2) 0.158(3) 0.058(2) 0.058(2) 0.030(2)
C156 0.232(15) 0.084(7) 0.105(8) 0.041(6) 0.011(9) 0.030(9)
Cl3A 0.0616(9) 0.0674(10) 0.0617(8) 0.0140(7) 0.0168(7) 0.0125(7)
Cl4A 0.1176(19) 0.147(2) 0.0612(10) 0.0189(11) -0.0055(11) 0.0619(16)
C157 0.074(5) 0.116(6) 0.062(4) 0.017(4) 0.015(4) 0.040(4)
Cl3B 0.0616(9) 0.0674(10) 0.0617(8) 0.0140(7) 0.0168(7) 0.0125(7)
Cl4B 0.1176(19) 0.147(2) 0.0612(10) 0.0189(11) -0.0055(11) 0.0619(16)
C158 0.074(5) 0.116(6) 0.062(4) 0.017(4) 0.015(4) 0.040(4)
Cl5A 0.204(4) 0.179(4) 0.245(5) 0.128(4) 0.145(4) 0.094(3)
Cl6A 0.187(4) 0.175(4) 0.293(6) 0.156(4) -0.015(4) -0.003(3)
C159 0.119(8) 0.106(7) 0.089(6) 0.064(6) 0.008(5) 0.039(6)
Cl5B 0.187(4) 0.175(4) 0.293(6) 0.156(4) -0.015(4) -0.003(3)
Cl6B 0.204(4) 0.179(4) 0.245(5) 0.128(4) 0.145(4) 0.094(3)
C160 0.119(8) 0.106(7) 0.089(6) 0.064(6) 0.008(5) 0.039(6)

loop_
_atom_type_symbol
_atom_type_description
_atom_type_scat_dispersion_real
_atom_type_scat_dispersion_imag
_atom_type_scat_source
C C 0.0181 0.0091 'International Tables Vol C Tables 4.2.6.8 and 6.1.1.4'
H H 0.0000 0.0000 'International Tables Vol C Tables 4.2.6.8 and 6.1.1.4'
Cl Cl 0.3639 0.7018 'International Tables Vol C Tables 4.2.6.8 and 6.1.1.4'
Cu Cu -1.9646 0.5888 'International Tables Vol C Tables 4.2.6.8 and 6.1.1.4'
N N 0.0311 0.0180 'International Tables Vol C Tables 4.2.6.8 and 6.1.1.4'

loop_
_exptl_crystal_face_index_h
_exptl_crystal_face_index_k
_exptl_crystal_face_index_l
_exptl_crystal_face_perp_dist
1 -12 14 0.1154
-1 12 -14 0.1154
-8 7 -4 0.3407
0 -11 -4 0.0529
0 11 4 0.0529
0 3 -15 0.0935
0 -3 15 0.0935

loop_
_geom_angle_atom_site_label_1
_geom_angle_atom_site_label_2
_geom_angle_atom_site_label_3
_geom_angle
_geom_angle_site_symmetry_1
_geom_angle_site_symmetry_3
_geom_angle_publ_flag
C70 Cu1 C1 168.97(19) . . ?
C1 N1 C2 111.4(3) . . ?
C1 N1 C4 122.5(3) . . ?
C2 N1 C4 125.4(3) . . ?
C1 N2 C3 112.0(3) . . ?
C1 N2 C37 124.2(3) . . ?
C3 N2 C37 123.7(3) . . ?
N1 C1 Cu1 125.1(3) . . ?
N2 C1 Cu1 130.8(3) . . ?
N2 C1 N1 103.4(3) . . ?
N1 C2 H2 126.4 . . ?
C3 C2 N1 107.1(3) . . ?
C3 C2 H2 126.4 . . ?
N2 C3 H3 127.0 . . ?
C2 C3 N2 106.1(3) . . ?
C2 C3 H3 127.0 . . ?
C5 C4 N1 120.2(3) . . ?
C9 C4 N1 118.1(3) . . ?
C9 C4 C5 121.7(3) . . ?
C4 C5 C10 120.3(3) . . ?
C6 C5 C4 117.8(3) . . ?
C6 C5 C10 121.9(3) . . ?
C5 C6 H6 119.0 . . ?
C5 C6 C7 122.1(3) . . ?
C7 C6 H6 119.0 . . ?
C6 C7 C23 120.6(3) . . ?
C8 C7 C6 118.1(3) . . ?
C8 C7 C23 121.3(3) . . ?
C7 C8 H8 119.1 . . ?
C9 C8 C7 121.8(3) . . ?
C9 C8 H8 119.1 . . ?
C4 C9 C24 120.9(3) . . ?
C8 C9 C4 118.5(3) . . ?
C8 C9 C24 120.5(3) . . ?
C5 C10 H10 107.0 . . ?
C11 C10 C5 111.1(3) . . ?
C11 C10 H10 107.0 . . ?
C17 C10 C5 111.4(3) . . ?
C17 C10 H10 107.0 . . ?
C17 C10 C11 113.2(3) . . ?
C12 C11 C10 122.6(3) . . ?
C16 C11 C10 119.5(3) . . ?
C16 C11 C12 117.9(4) . . ?
C11 C12 H12 119.7 . . ?
C13 C12 C11 120.6(4) . . ?
C13 C12 H12 119.7 . . ?
C12 C13 H13 119.8 . . ?
C14 C13 C12 120.4(4) . . ?
C14 C13 H13 119.8 . . ?
C13 C14 H14 120.1 . . ?
C13 C14 C15 119.7(4) . . ?
C15 C14 H14 120.1 . . ?
C14 C15 H15 120.1 . . ?
C16 C15 C14 119.9(4) . . ?
C16 C15 H15 120.1 . . ?
C11 C16 H16 119.3 . . ?
C15 C16 C11 121.5(4) . . ?
C15 C16 H16 119.3 . . ?
C18 C17 C10 119.8(3) . . ?
C18 C17 C22 118.5(4) . . ?
C22 C17 C10 121.6(3) . . ?
C17 C18 H18 119.6 . . ?
C17 C18 C19 120.8(4) . . ?
C19 C18 H18 119.6 . . ?
C18 C19 H19 120.0 . . ?
C20 C19 C18 120.1(4) . . ?
C20 C19 H19 120.0 . . ?
C19 C20 H20 120.1 . . ?
C19 C20 C21 119.8(4) . . ?
C21 C20 H20 120.1 . . ?
C20 C21 H21 119.8 . . ?
C20 C21 C22 120.4(4) . . ?
C22 C21 H21 119.8 . . ?
C17 C22 H22 119.8 . . ?
C21 C22 C17 120.5(4) . . ?
C21 C22 H22 119.8 . . ?
C7 C23 H23A 109.5 . . ?
C7 C23 H23B 109.5 . . ?
C7 C23 H23C 109.5 . . ?
H23A C23 H23B 109.5 . . ?
H23A C23 H23C 109.5 . . ?
H23B C23 H23C 109.5 . . ?
C9 C24 H24 106.6 . . ?
C9 C24 C25 110.5(3) . . ?
C9 C24 C31 111.8(3) . . ?
C25 C24 H24 106.6 . . ?
C25 C24 C31 114.4(3) . . ?
C31 C24 H24 106.6 . . ?
C26 C25 C24 119.0(3) . . ?
C30 C25 C24 122.8(3) . . ?
C30 C25 C26 118.0(4) . . ?
C25 C26 H26 119.6 . . ?
C27 C26 C25 120.9(4) . . ?
C27 C26 H26 119.6 . . ?
C26 C27 H27 119.7 . . ?
C26 C27 C28 120.5(4) . . ?
C28 C27 H27 119.7 . . ?
C27 C28 H28 120.3 . . ?
C29 C28 C27 119.3(4) . . ?
C29 C28 H28 120.3 . . ?
C28 C29 H29 119.9 . . ?
C28 C29 C30 120.1(4) . . ?
C30 C29 H29 119.9 . . ?
C25 C30 H30 119.5 . . ?
C29 C30 C25 121.1(4) . . ?
C29 C30 H30 119.5 . . ?
C32 C31 C24 119.0(3) . . ?
C36 C31 C24 123.1(3) . . ?
C36 C31 C32 117.9(4) . . ?
C31 C32 H32 119.6 . . ?
C33 C32 C31 120.8(4) . . ?
C33 C32 H32 119.6 . . ?
C32 C33 H33 119.7 . . ?
C34 C33 C32 120.6(4) . . ?
C34 C33 H33 119.7 . . ?
C33 C34 H34 120.3 . . ?
C33 C34 C35 119.4(4) . . ?
C35 C34 H34 120.3 . . ?
C34 C35 H35 119.9 . . ?
C34 C35 C36 120.2(4) . . ?
C36 C35 H35 119.9 . . ?
C31 C36 C35 121.2(4) . . ?
C31 C36 H36 119.4 . . ?
C35 C36 H36 119.4 . . ?
C38 C37 N2 119.5(3) . . ?
C42 C37 N2 118.5(3) . . ?
C42 C37 C38 122.0(3) . . ?
C37 C38 C43 122.4(3) . . ?
C39 C38 C37 117.7(3) . . ?
C39 C38 C43 119.9(3) . . ?
C38 C39 H39 119.1 . . ?
C40 C39 C38 121.8(3) . . ?
C40 C39 H39 119.1 . . ?
C39 C40 C56 120.8(3) . . ?
C41 C40 C39 118.4(3) . . ?
C41 C40 C56 120.9(3) . . ?
C40 C41 H41 118.8 . . ?
C40 C41 C42 122.4(3) . . ?
C42 C41 H41 118.8 . . ?
C37 C42 C57 121.2(3) . . ?
C41 C42 C37 117.8(3) . . ?
C41 C42 C57 121.0(3) . . ?
C38 C43 H43 106.8 . . ?
C38 C43 C44 113.0(3) . . ?
C38 C43 C50 111.7(3) . . ?
C44 C43 H43 106.8 . . ?
C44 C43 C50 111.4(3) . . ?
C50 C43 H43 106.8 . . ?
C45 C44 C43 117.6(4) . . ?
C49 C44 C43 124.3(3) . . ?
C49 C44 C45 118.1(4) . . ?
C44 C45 H45 119.6 . . ?
C46 C45 C44 120.9(4) . . ?
C46 C45 H45 119.6 . . ?
C45 C46 H46 119.8 . . ?
C47 C46 C45 120.4(4) . . ?
C47 C46 H46 119.8 . . ?
C46 C47 H47 120.3 . . ?
C46 C47 C48 119.4(4) . . ?
C48 C47 H47 120.3 . . ?
C47 C48 H48 120.0 . . ?
C47 C48 C49 120.1(4) . . ?
C49 C48 H48 120.0 . . ?
C44 C49 C48 121.1(3) . . ?
C44 C49 H49 119.4 . . ?
C48 C49 H49 119.4 . . ?
C51 C50 C43 122.2(4) . . ?
C55 C50 C43 120.8(4) . . ?
C55 C50 C51 116.8(4) . . ?
C50 C51 H51 119.6 . . ?
C50 C51 C52 120.9(6) . . ?
C52 C51 H51 119.6 . . ?
C51 C52 H52 119.6 . . ?
C53 C52 C51 120.9(6) . . ?
C53 C52 H52 119.6 . . ?
C52 C53 H53 120.2 . . ?
C54 C53 C52 119.6(5) . . ?
C54 C53 H53 120.2 . . ?
C53 C54 H54 120.2 . . ?
C53 C54 C55 119.7(5) . . ?
C55 C54 H54 120.2 . . ?
C50 C55 C54 122.0(5) . . ?
C50 C55 H55 119.0 . . ?
C54 C55 H55 119.0 . . ?
C40 C56 H56A 109.5 . . ?
C40 C56 H56B 109.5 . . ?
C40 C56 H56C 109.5 . . ?
H56A C56 H56B 109.5 . . ?
H56A C56 H56C 109.5 . . ?
H56B C56 H56C 109.5 . . ?
C42 C57 H57 105.5 . . ?
C58 C57 C42 111.1(3) . . ?
C58 C57 H57 105.5 . . ?
C58 C57 C64 116.4(3) . . ?
C64 C57 C42 111.8(3) . . ?
C64 C57 H57 105.5 . . ?
C59 C58 C57 119.4(3) . . ?
C59 C58 C63 117.9(4) . . ?
C63 C58 C57 122.6(4) . . ?
C58 C59 H59 119.1 . . ?
C60 C59 C58 121.9(4) . . ?
C60 C59 H59 119.1 . . ?
C59 C60 H60 120.3 . . ?
C61 C60 C59 119.4(5) . . ?
C61 C60 H60 120.3 . . ?
C60 C61 H61 120.1 . . ?
C62 C61 C60 119.8(5) . . ?
C62 C61 H61 120.1 . . ?
C61 C62 H62 119.5 . . ?
C61 C62 C63 121.0(4) . . ?
C63 C62 H62 119.5 . . ?
C58 C63 H63 120.0 . . ?
C62 C63 C58 120.0(5) . . ?
C62 C63 H63 120.0 . . ?
C65 C64 C57 121.9(3) . . ?
C65 C64 C69 117.5(4) . . ?
C69 C64 C57 120.1(4) . . ?
C64 C65 H65 119.1 . . ?
C64 C65 C66 121.8(4) . . ?
C66 C65 H65 119.1 . . ?
C65 C66 H66 120.4 . . ?
C67 C66 C65 119.2(5) . . ?
C67 C66 H66 120.4 . . ?
C66 C67 H67 120.1 . . ?
C68 C67 C66 119.8(5) . . ?
C68 C67 H67 120.1 . . ?
C67 C68 H68 119.2 . . ?
C67 C68 C69 121.6(5) . . ?
C69 C68 H68 119.2 . . ?
C64 C69 H69 119.9 . . ?
C68 C69 C64 120.2(5) . . ?
C68 C69 H69 119.9 . . ?
C71 C70 Cu1 170.8(5) . . ?
C70 C71 C72 178.9(6) . . ?
C73 C72 C71 121.1(5) . . ?
C73 C72 C77 117.9(4) . . ?
C77 C72 C71 121.0(4) . . ?
C72 C73 H73 119.8 . . ?
C74 C73 C72 120.5(5) . . ?
C74 C73 H73 119.8 . . ?
C73 C74 H74 119.6 . . ?
C73 C74 C75 120.8(4) . . ?
C75 C74 H74 119.6 . . ?
C74 C75 H75 120.2 . . ?
C74 C75 C76 119.6(4) . . ?
C76 C75 H75 120.2 . . ?
C75 C76 H76 119.8 . . ?
C77 C76 C75 120.3(5) . . ?
C77 C76 H76 119.8 . . ?
C72 C77 H77 119.5 . . ?
C76 C77 C72 120.9(5) . . ?
C76 C77 H77 119.5 . . ?
C147 Cu2 C78 173.87(16) . . ?
C78 N3 C79 111.1(3) . . ?
C78 N3 C81 119.2(3) . . ?
C79 N3 C81 129.2(3) . . ?
C78 N4 C80 111.1(3) . . ?
C78 N4 C114 120.8(3) . . ?
C80 N4 C114 128.0(3) . . ?
N3 C78 Cu2 127.9(3) . . ?
N3 C78 N4 104.4(3) . . ?
N4 C78 Cu2 127.5(3) . . ?
N3 C79 H79 126.7 . . ?
C80 C79 N3 106.6(3) . . ?
C80 C79 H79 126.7 . . ?
N4 C80 H80 126.6 . . ?
C79 C80 N4 106.8(3) . . ?
C79 C80 H80 126.6 . . ?
C82 C81 N3 117.3(4) . . ?
C86 C81 N3 120.1(3) . . ?
C86 C81 C82 122.5(4) . . ?
C81 C82 C87 119.3(4) . . ?
C83 C82 C81 117.2(4) . . ?
C83 C82 C87 123.5(3) . . ?
C82 C83 H83 119.1 . . ?
C84 C83 C82 121.8(4) . . ?
C84 C83 H83 119.1 . . ?
C83 C84 C85 118.9(4) . . ?
C83 C84 C100 121.4(4) . . ?
C85 C84 C100 119.7(4) . . ?
C84 C85 H85 119.3 . . ?
C86 C85 C84 121.5(4) . . ?
C86 C85 H85 119.3 . . ?
C81 C86 C101 119.9(4) . . ?
C85 C86 C81 118.0(3) . . ?
C85 C86 C101 122.0(4) . . ?
C82 C87 H87 107.1 . . ?
C82 C87 H87A 104.2 . . ?
C82 C87 C94A 105.0(5) . . ?
C88 C87 C82 115.5(4) . . ?
C88 C87 H87 107.1 . . ?
C88 C87 H87A 104.2 . . ?
C88 C87 C94A 114.7(6) . . ?
C94A C87 H87 107.1 . . ?
C94B C87 C82 119.3(6) . . ?
C94B C87 H87A 104.2 . . ?
C94B C87 C88 107.6(7) . . ?
C89 C88 C87 119.7(4) . . ?
C93 C88 C87 121.9(4) . . ?
C93 C88 C89 118.2(4) . . ?
C88 C89 H89 119.6 . . ?
C90 C89 C88 120.9(5) . . ?
C90 C89 H89 119.6 . . ?
C89 C90 H90 119.8 . . ?
C91 C90 C89 120.5(5) . . ?
C91 C90 H90 119.8 . . ?
C90 C91 H91 120.2 . . ?
C90 C91 C92 119.5(5) . . ?
C92 C91 H91 120.2 . . ?
C91 C92 H92 120.1 . . ?
C91 C92 C93 119.7(5) . . ?
C93 C92 H92 120.1 . . ?
C88 C93 C92 121.2(4) . . ?
C88 C93 H93 119.4 . . ?
C92 C93 H93 119.4 . . ?
C95A C94A C87 124.3(7) . . ?
C99A C94A C87 120.3(7) . . ?
C99A C94A C95A 115.3(7) . . ?
C95B C94B C87 119.5(8) . . ?
C95B C94B C99B 120.5(8) . . ?
C99B C94B C87 119.9(9) . . ?
C94A C95A H95A 119.0 . . ?
C96A C95A C94A 122.1(8) . . ?
C96A C95A H95A 119.0 . . ?
C94B C95B H95B 120.5 . . ?
C94B C95B C96B 118.9(8) . . ?
C96B C95B H95B 120.5 . . ?
C95A C96A H96A 119.6 . . ?
C97A C96A C95A 120.7(8) . . ?
C97A C96A H96A 119.6 . . ?
C95B C96B H96B 119.2 . . ?
C97B C96B C95B 121.5(9) . . ?
C97B C96B H96B 119.2 . . ?
C96A C97A H97A 120.7 . . ?
C96A C97A C98A 118.6(8) . . ?
C98A C97A H97A 120.7 . . ?
C96B C97B H97B 120.4 . . ?
C96B C97B C98B 119.2(9) . . ?
C98B C97B H97B 120.4 . . ?
C97A C98A H98A 120.0 . . ?
C97A C98A C99A 120.0(8) . . ?
C99A C98A H98A 120.0 . . ?
C97B C98B H98B 120.2 . . ?
C97B C98B C99B 119.6(9) . . ?
C99B C98B H98B 120.2 . . ?
C94A C99A H99A 118.4 . . ?
C98A C99A C94A 123.3(8) . . ?
C98A C99A H99A 118.4 . . ?
C94B C99B C98B 120.1(9) . . ?
C94B C99B H99B 120.0 . . ?
C98B C99B H99B 120.0 . . ?
C84 C100 H10A 109.5 . . ?
C84 C100 H10B 109.5 . . ?
C84 C100 H10C 109.5 . . ?
H10A C100 H10B 109.5 . . ?
H10A C100 H10C 109.5 . . ?
H10B C100 H10C 109.5 . . ?
C86 C101 H101 106.7 . . ?
C86 C101 C102 111.2(3) . . ?
C86 C101 C108 112.1(3) . . ?
C102 C101 H101 106.7 . . ?
C102 C101 C108 113.1(3) . . ?
C108 C101 H101 106.7 . . ?
C103 C102 C101 123.4(4) . . ?
C103 C102 C107 118.0(4) . . ?
C107 C102 C101 118.6(4) . . ?
C102 C103 H103 119.2 . . ?
C102 C103 C104 121.6(4) . . ?
C104 C103 H103 119.2 . . ?
C103 C104 H104 120.3 . . ?
C105 C104 C103 119.3(5) . . ?
C105 C104 H104 120.3 . . ?
C104 C105 H105 119.9 . . ?
C106 C105 C104 120.1(5) . . ?
C106 C105 H105 119.9 . . ?
C105 C106 H106 119.9 . . ?
C105 C106 C107 120.2(4) . . ?
C107 C106 H106 119.9 . . ?
C102 C107 H107 119.6 . . ?
C106 C107 C102 120.7(4) . . ?
C106 C107 H107 119.6 . . ?
C109 C108 C101 122.0(4) . . ?
C113 C108 C101 119.6(4) . . ?
C113 C108 C109 118.5(5) . . ?
C108 C109 H109 119.7 . . ?
C108 C109 C110 120.7(5) . . ?
C110 C109 H109 119.7 . . ?
C109 C110 H110 120.0 . . ?
C111 C110 C109 120.0(6) . . ?
C111 C110 H110 120.0 . . ?
C110 C111 H111 119.8 . . ?
C112 C111 C110 120.5(5) . . ?
C112 C111 H111 119.8 . . ?
C111 C112 H112 120.1 . . ?
C111 C112 C113 119.8(5) . . ?
C113 C112 H112 120.1 . . ?
C108 C113 C112 120.6(5) . . ?
C108 C113 H113 119.7 . . ?
C112 C113 H113 119.7 . . ?
C115 C114 N4 118.3(3) . . ?
C119 C114 N4 119.6(3) . . ?
C119 C114 C115 122.0(3) . . ?
C114 C115 C120 118.7(3) . . ?
C116 C115 C114 118.3(3) . . ?
C116 C115 C120 122.9(3) . . ?
C115 C116 H116 119.1 . . ?
C115 C116 C117 121.7(3) . . ?
C117 C116 H116 119.1 . . ?
C116 C117 C133 120.7(3) . . ?
C118 C117 C116 118.1(3) . . ?
C118 C117 C133 121.2(3) . . ?
C117 C118 H118 118.9 . . ?
C119 C118 C117 122.2(3) . . ?
C119 C118 H118 118.9 . . ?
C114 C119 C134 120.3(3) . . ?
C118 C119 C114 117.6(3) . . ?
C118 C119 C134 122.1(3) . . ?
C115 C120 H120 106.2 . . ?
C121 C120 C115 109.2(3) . . ?
C121 C120 H120 106.2 . . ?
C127 C120 C115 113.1(3) . . ?
C127 C120 H120 106.2 . . ?
C127 C120 C121 115.2(3) . . ?
C122 C121 C120 122.1(3) . . ?
C122 C121 C126 117.8(4) . . ?
C126 C121 C120 120.0(3) . . ?
C121 C122 H122 119.6 . . ?
C121 C122 C123 120.9(4) . . ?
C123 C122 H122 119.6 . . ?
C122 C123 H123 119.8 . . ?
C124 C123 C122 120.4(4) . . ?
C124 C123 H123 119.8 . . ?
C123 C124 H124 120.2 . . ?
C123 C124 C125 119.5(4) . . ?
C125 C124 H124 120.2 . . ?
C124 C125 H125 119.9 . . ?
C124 C125 C126 120.1(4) . . ?
C126 C125 H125 119.9 . . ?
C121 C126 H126 119.4 . . ?
C125 C126 C121 121.3(4) . . ?
C125 C126 H126 119.4 . . ?
C128 C127 C120 118.2(3) . . ?
C132 C127 C120 123.0(3) . . ?
C132 C127 C128 118.7(4) . . ?
C127 C128 H128 119.7 . . ?
C129 C128 C127 120.7(4) . . ?
C129 C128 H128 119.7 . . ?
C128 C129 H129 120.1 . . ?
C130 C129 C128 119.9(4) . . ?
C130 C129 H129 120.1 . . ?
C129 C130 H130 120.1 . . ?
C131 C130 C129 119.8(4) . . ?
C131 C130 H130 120.1 . . ?
C130 C131 H131 119.8 . . ?
C130 C131 C132 120.3(4) . . ?
C132 C131 H131 119.8 . . ?
C127 C132 C131 120.7(4) . . ?
C127 C132 H132 119.7 . . ?
C131 C132 H132 119.7 . . ?
C117 C133 H13A 109.5 . . ?
C117 C133 H13B 109.5 . . ?
C117 C133 H13C 109.5 . . ?
H13A C133 H13B 109.5 . . ?
H13A C133 H13C 109.5 . . ?
H13B C133 H13C 109.5 . . ?
C119 C134 H134 105.1 . . ?
C119 C134 C141 112.7(3) . . ?
C135 C134 C119 112.3(3) . . ?
C135 C134 H134 105.1 . . ?
C135 C134 C141 115.4(3) . . ?
C141 C134 H134 105.1 . . ?
C136 C135 C134 123.7(4) . . ?
C136 C135 C140 118.1(4) . . ?
C140 C135 C134 118.2(4) . . ?
C135 C136 H136 119.3 . . ?
C135 C136 C137 121.3(5) . . ?
C137 C136 H136 119.3 . . ?
C136 C137 H137 119.8 . . ?
C138 C137 C136 120.3(5) . . ?
C138 C137 H137 119.8 . . ?
C137 C138 H138 120.3 . . ?
C137 C138 C139 119.5(5) . . ?
C139 C138 H138 120.3 . . ?
C138 C139 H139 119.8 . . ?
C138 C139 C140 120.4(5) . . ?
C140 C139 H139 119.8 . . ?
C135 C140 C139 120.3(5) . . ?
C135 C140 H140 119.9 . . ?
C139 C140 H140 119.9 . . ?
C142 C141 C134 122.2(4) . . ?
C146 C141 C134 119.2(3) . . ?
C146 C141 C142 118.2(4) . . ?
C141 C142 H142 120.1 . . ?
C141 C142 C143 119.8(4) . . ?
C143 C142 H142 120.1 . . ?
C142 C143 H143 119.5 . . ?
C144 C143 C142 121.0(4) . . ?
C144 C143 H143 119.5 . . ?
C143 C144 H144 120.3 . . ?
C143 C144 C145 119.3(4) . . ?
C145 C144 H144 120.3 . . ?
C144 C145 H145 120.0 . . ?
C144 C145 C146 120.1(4) . . ?
C146 C145 H145 120.0 . . ?
C141 C146 C145 121.5(4) . . ?
C141 C146 H146 119.3 . . ?
C145 C146 H146 119.3 . . ?
C148 C147 Cu2 176.7(4) . . ?
C147 C148 C149 179.0(5) . . ?
C150 C149 C148 121.3(4) . . ?
C154 C149 C148 120.4(4) . . ?
C154 C149 C150 118.3(4) . . ?
C149 C150 H150 119.6 . . ?
C151 C150 C149 120.7(4) . . ?
C151 C150 H150 119.6 . . ?
C150 C151 H151 119.8 . . ?
C150 C151 C152 120.4(4) . . ?
C152 C151 H151 119.8 . . ?
C151 C152 H152 120.2 . . ?
C153 C152 C151 119.6(4) . . ?
C153 C152 H152 120.2 . . ?
C152 C153 H153 119.7 . . ?
C152 C153 C154 120.7(4) . . ?
C154 C153 H153 119.7 . . ?
C149 C154 H154 119.8 . . ?
C153 C154 C149 120.4(4) . . ?
C153 C154 H154 119.8 . . ?
Cl1A C155 Cl2A 115.7(6) . . ?
Cl1A C155 H15A 108.3 . . ?
Cl1A C155 H15B 108.3 . . ?
Cl2A C155 H15A 108.3 . . ?
Cl2A C155 H15B 108.3 . . ?
H15A C155 H15B 107.4 . . ?
Cl1B C156 H15C 108.8 . . ?
Cl1B C156 H15D 108.8 . . ?
Cl2B C156 Cl1B 113.9(15) . . ?
Cl2B C156 H15C 108.8 . . ?
Cl2B C156 H15D 108.8 . . ?
H15C C156 H15D 107.7 . . ?
Cl3A C157 Cl4A 112.1(4) . . ?
Cl3A C157 H15E 109.2 . . ?
Cl3A C157 H15F 109.2 . . ?
Cl4A C157 H15E 109.2 . . ?
Cl4A C157 H15F 109.2 . . ?
H15E C157 H15F 107.9 . . ?
Cl3B C158 H15G 107.0 . . ?
Cl3B C158 H15H 107.0 . . ?
Cl4B C158 Cl3B 121.4(17) . . ?
Cl4B C158 H15G 107.0 . . ?
Cl4B C158 H15H 107.0 . . ?
H15G C158 H15H 106.7 . . ?
Cl5A C159 H15I 109.5 . . ?
Cl5A C159 H15J 109.5 . . ?
Cl6A C159 Cl5A 110.8(5) . . ?
Cl6A C159 H15I 109.5 . . ?
Cl6A C159 H15J 109.5 . . ?
H15I C159 H15J 108.1 . . ?
Cl5B C160 Cl6B 107.4(9) . . ?
Cl5B C160 H16A 110.2 . . ?
Cl5B C160 H16B 110.2 . . ?
Cl6B C160 H16A 110.2 . . ?
Cl6B C160 H16B 110.2 . . ?
H16A C160 H16B 108.5 . . ?

loop_
_geom_bond_atom_site_label_1
_geom_bond_atom_site_label_2
_geom_bond_distance
_geom_bond_site_symmetry_2
_geom_bond_publ_flag
Cu1 C1 1.897(4) . ?
Cu1 C70 1.876(5) . ?
N1 C1 1.367(4) . ?
N1 C2 1.382(4) . ?
N1 C4 1.449(4) . ?
N2 C1 1.352(5) . ?
N2 C3 1.392(4) . ?
N2 C37 1.450(4) . ?
C2 H2 0.9500 . ?
C2 C3 1.341(5) . ?
C3 H3 0.9500 . ?
C4 C5 1.402(5) . ?
C4 C9 1.392(5) . ?
C5 C6 1.390(5) . ?
C5 C10 1.532(5) . ?
C6 H6 0.9500 . ?
C6 C7 1.398(5) . ?
C7 C8 1.390(5) . ?
C7 C23 1.504(5) . ?
C8 H8 0.9500 . ?
C8 C9 1.389(5) . ?
C9 C24 1.523(5) . ?
C10 H10 1.0000 . ?
C10 C11 1.523(5) . ?
C10 C17 1.518(5) . ?
C11 C12 1.396(5) . ?
C11 C16 1.393(6) . ?
C12 H12 0.9500 . ?
C12 C13 1.388(6) . ?
C13 H13 0.9500 . ?
C13 C14 1.378(7) . ?
C14 H14 0.9500 . ?
C14 C15 1.384(7) . ?
C15 H15 0.9500 . ?
C15 C16 1.380(6) . ?
C16 H16 0.9500 . ?
C17 C18 1.391(5) . ?
C17 C22 1.395(5) . ?
C18 H18 0.9500 . ?
C18 C19 1.398(6) . ?
C19 H19 0.9500 . ?
C19 C20 1.372(7) . ?
C20 H20 0.9500 . ?
C20 C21 1.388(6) . ?
C21 H21 0.9500 . ?
C21 C22 1.389(6) . ?
C22 H22 0.9500 . ?
C23 H23A 0.9800 . ?
C23 H23B 0.9800 . ?
C23 H23C 0.9800 . ?
C24 H24 1.0000 . ?
C24 C25 1.524(5) . ?
C24 C31 1.531(5) . ?
C25 C26 1.392(5) . ?
C25 C30 1.392(5) . ?
C26 H26 0.9500 . ?
C26 C27 1.373(7) . ?
C27 H27 0.9500 . ?
C27 C28 1.389(7) . ?
C28 H28 0.9500 . ?
C28 C29 1.376(6) . ?
C29 H29 0.9500 . ?
C29 C30 1.385(6) . ?
C30 H30 0.9500 . ?
C31 C32 1.389(5) . ?
C31 C36 1.387(6) . ?
C32 H32 0.9500 . ?
C32 C33 1.389(6) . ?
C33 H33 0.9500 . ?
C33 C34 1.375(7) . ?
C34 H34 0.9500 . ?
C34 C35 1.376(6) . ?
C35 H35 0.9500 . ?
C35 C36 1.390(6) . ?
C36 H36 0.9500 . ?
C37 C38 1.399(5) . ?
C37 C42 1.397(5) . ?
C38 C39 1.396(5) . ?
C38 C43 1.521(5) . ?
C39 H39 0.9500 . ?
C39 C40 1.391(5) . ?
C40 C41 1.385(5) . ?
C40 C56 1.509(5) . ?
C41 H41 0.9500 . ?
C41 C42 1.385(5) . ?
C42 C57 1.533(5) . ?
C43 H43 1.0000 . ?
C43 C44 1.528(5) . ?
C43 C50 1.532(5) . ?
C44 C45 1.398(5) . ?
C44 C49 1.380(6) . ?
C45 H45 0.9500 . ?
C45 C46 1.380(6) . ?
C46 H46 0.9500 . ?
C46 C47 1.379(6) . ?
C47 H47 0.9500 . ?
C47 C48 1.382(6) . ?
C48 H48 0.9500 . ?
C48 C49 1.391(6) . ?
C49 H49 0.9500 . ?
C50 C51 1.372(7) . ?
C50 C55 1.370(6) . ?
C51 H51 0.9500 . ?
C51 C52 1.390(7) . ?
C52 H52 0.9500 . ?
C52 C53 1.350(9) . ?
C53 H53 0.9500 . ?
C53 C54 1.346(8) . ?
C54 H54 0.9500 . ?
C54 C55 1.394(7) . ?
C55 H55 0.9500 . ?
C56 H56A 0.9800 . ?
C56 H56B 0.9800 . ?
C56 H56C 0.9800 . ?
C57 H57 1.0000 . ?
C57 C58 1.513(6) . ?
C57 C64 1.527(6) . ?
C58 C59 1.392(6) . ?
C58 C63 1.395(5) . ?
C59 H59 0.9500 . ?
C59 C60 1.381(6) . ?
C60 H60 0.9500 . ?
C60 C61 1.377(7) . ?
C61 H61 0.9500 . ?
C61 C62 1.376(8) . ?
C62 H62 0.9500 . ?
C62 C63 1.386(8) . ?
C63 H63 0.9500 . ?
C64 C65 1.383(6) . ?
C64 C69 1.401(6) . ?
C65 H65 0.9500 . ?
C65 C66 1.386(6) . ?
C66 H66 0.9500 . ?
C66 C67 1.385(7) . ?
C67 H67 0.9500 . ?
C67 C68 1.354(9) . ?
C68 H68 0.9500 . ?
C68 C69 1.377(7) . ?
C69 H69 0.9500 . ?
C70 C71 1.213(7) . ?
C71 C72 1.454(6) . ?
C72 C73 1.398(6) . ?
C72 C77 1.409(7) . ?
C73 H73 0.9500 . ?
C73 C74 1.375(6) . ?
C74 H74 0.9500 . ?
C74 C75 1.381(7) . ?
C75 H75 0.9500 . ?
C75 C76 1.381(7) . ?
C76 H76 0.9500 . ?
C76 C77 1.368(7) . ?
C77 H77 0.9500 . ?
Cu2 C78 1.897(4) . ?
Cu2 C147 1.860(4) . ?
N3 C78 1.350(5) . ?
N3 C79 1.390(5) . ?
N3 C81 1.445(5) . ?
N4 C78 1.352(5) . ?
N4 C80 1.385(5) . ?
N4 C114 1.439(5) . ?
C79 H79 0.9500 . ?
C79 C80 1.336(6) . ?
C80 H80 0.9500 . ?
C81 C82 1.399(5) . ?
C81 C86 1.398(6) . ?
C82 C83 1.393(6) . ?
C82 C87 1.525(6) . ?
C83 H83 0.9500 . ?
C83 C84 1.390(6) . ?
C84 C85 1.394(6) . ?
C84 C100 1.507(6) . ?
C85 H85 0.9500 . ?
C85 C86 1.381(6) . ?
C86 C101 1.530(5) . ?
C87 H87 1.0000 . ?
C87 H87A 1.0000 . ?
C87 C88 1.524(6) . ?
C87 C94A 1.566(7) . ?
C87 C94B 1.489(8) . ?
C88 C89 1.383(6) . ?
C88 C93 1.377(6) . ?
C89 H89 0.9500 . ?
C89 C90 1.378(8) . ?
C90 H90 0.9500 . ?
C90 C91 1.374(8) . ?
C91 H91 0.9500 . ?
C91 C92 1.374(7) . ?
C92 H92 0.9500 . ?
C92 C93 1.392(6) . ?
C93 H93 0.9500 . ?
C94A C95A 1.401(8) . ?
C94A C99A 1.396(8) . ?
C94B C95B 1.376(8) . ?
C94B C99B 1.388(9) . ?
C95A H95A 0.9500 . ?
C95A C96A 1.398(8) . ?
C95B H95B 0.9500 . ?
C95B C96B 1.390(9) . ?
C96A H96A 0.9500 . ?
C96A C97A 1.383(8) . ?
C96B H96B 0.9500 . ?
C96B C97B 1.380(9) . ?
C97A H97A 0.9500 . ?
C97A C98A 1.383(8) . ?
C97B H97B 0.9500 . ?
C97B C98B 1.389(9) . ?
C98A H98A 0.9500 . ?
C98A C99A 1.391(8) . ?
C98B H98B 0.9500 . ?
C98B C99B 1.394(9) . ?
C99A H99A 0.9500 . ?
C99B H99B 0.9500 . ?
C100 H10A 0.9800 . ?
C100 H10B 0.9800 . ?
C100 H10C 0.9800 . ?
C101 H101 1.0000 . ?
C101 C102 1.532(6) . ?
C101 C108 1.534(6) . ?
C102 C103 1.372(6) . ?
C102 C107 1.394(5) . ?
C103 H103 0.9500 . ?
C103 C104 1.399(7) . ?
C104 H104 0.9500 . ?
C104 C105 1.373(7) . ?
C105 H105 0.9500 . ?
C105 C106 1.371(7) . ?
C106 H106 0.9500 . ?
C106 C107 1.386(6) . ?
C107 H107 0.9500 . ?
C108 C109 1.391(6) . ?
C108 C113 1.381(6) . ?
C109 H109 0.9500 . ?
C109 C110 1.392(7) . ?
C110 H110 0.9500 . ?
C110 C111 1.369(9) . ?
C111 H111 0.9500 . ?
C111 C112 1.367(9) . ?
C112 H112 0.9500 . ?
C112 C113 1.406(8) . ?
C113 H113 0.9500 . ?
C114 C115 1.402(5) . ?
C114 C119 1.398(5) . ?
C115 C116 1.379(5) . ?
C115 C120 1.531(4) . ?
C116 H116 0.9500 . ?
C116 C117 1.403(5) . ?
C117 C118 1.396(5) . ?
C117 C133 1.498(5) . ?
C118 H118 0.9500 . ?
C118 C119 1.388(5) . ?
C119 C134 1.524(5) . ?
C120 H120 1.0000 . ?
C120 C121 1.526(5) . ?
C120 C127 1.522(5) . ?
C121 C122 1.389(5) . ?
C121 C126 1.394(5) . ?
C122 H122 0.9500 . ?
C122 C123 1.392(6) . ?
C123 H123 0.9500 . ?
C123 C124 1.376(6) . ?
C124 H124 0.9500 . ?
C124 C125 1.380(7) . ?
C125 H125 0.9500 . ?
C125 C126 1.384(6) . ?
C126 H126 0.9500 . ?
C127 C128 1.393(6) . ?
C127 C132 1.379(5) . ?
C128 H128 0.9500 . ?
C128 C129 1.393(6) . ?
C129 H129 0.9500 . ?
C129 C130 1.387(6) . ?
C130 H130 0.9500 . ?
C130 C131 1.371(7) . ?
C131 H131 0.9500 . ?
C131 C132 1.397(6) . ?
C132 H132 0.9500 . ?
C133 H13A 0.9800 . ?
C133 H13B 0.9800 . ?
C133 H13C 0.9800 . ?
C134 H134 1.0000 . ?
C134 C135 1.521(5) . ?
C134 C141 1.535(5) . ?
C135 C136 1.372(6) . ?
C135 C140 1.388(6) . ?
C136 H136 0.9500 . ?
C136 C137 1.391(6) . ?
C137 H137 0.9500 . ?
C137 C138 1.357(8) . ?
C138 H138 0.9500 . ?
C138 C139 1.376(9) . ?
C139 H139 0.9500 . ?
C139 C140 1.393(8) . ?
C140 H140 0.9500 . ?
C141 C142 1.393(5) . ?
C141 C146 1.382(6) . ?
C142 H142 0.9500 . ?
C142 C143 1.402(6) . ?
C143 H143 0.9500 . ?
C143 C144 1.370(7) . ?
C144 H144 0.9500 . ?
C144 C145 1.375(6) . ?
C145 H145 0.9500 . ?
C145 C146 1.389(6) . ?
C146 H146 0.9500 . ?
C147 C148 1.207(6) . ?
C148 C149 1.437(6) . ?
C149 C150 1.402(5) . ?
C149 C154 1.399(6) . ?
C150 H150 0.9500 . ?
C150 C151 1.386(6) . ?
C151 H151 0.9500 . ?
C151 C152 1.389(6) . ?
C152 H152 0.9500 . ?
C152 C153 1.377(6) . ?
C153 H153 0.9500 . ?
C153 C154 1.395(6) . ?
C154 H154 0.9500 . ?
Cl1A C155 1.701(8) . ?
Cl2A C155 1.758(8) . ?
C155 H15A 0.9900 . ?
C155 H15B 0.9900 . ?
Cl1B C156 1.776(10) . ?
Cl2B C156 1.746(10) . ?
C156 H15C 0.9900 . ?
C156 H15D 0.9900 . ?
Cl3A C157 1.720(6) . ?
Cl4A C157 1.737(6) . ?
C157 H15E 0.9900 . ?
C157 H15F 0.9900 . ?
Cl3B C158 1.747(10) . ?
Cl4B C158 1.745(10) . ?
C158 H15G 0.9900 . ?
C158 H15H 0.9900 . ?
Cl5A C159 1.775(7) . ?
Cl6A C159 1.681(7) . ?
C159 H15I 0.9900 . ?
C159 H15J 0.9900 . ?
Cl5B C160 1.753(10) . ?
Cl6B C160 1.788(10) . ?
C160 H16A 0.9900 . ?
C160 H16B 0.9900 . ?

loop_
_geom_torsion_atom_site_label_1
_geom_torsion_atom_site_label_2
_geom_torsion_atom_site_label_3
_geom_torsion_atom_site_label_4
_geom_torsion
_geom_torsion_site_symmetry_1
_geom_torsion_site_symmetry_2
_geom_torsion_site_symmetry_3
_geom_torsion_site_symmetry_4
_geom_torsion_publ_flag
N1 C2 C3 N2 -0.8(4) . . . . ?
N1 C4 C5 C6 179.0(3) . . . . ?
N1 C4 C5 C10 -3.0(5) . . . . ?
N1 C4 C9 C8 -179.8(3) . . . . ?
N1 C4 C9 C24 3.2(5) . . . . ?
N2 C37 C38 C39 177.7(3) . . . . ?
N2 C37 C38 C43 -4.5(5) . . . . ?
N2 C37 C42 C41 -178.9(3) . . . . ?
N2 C37 C42 C57 -0.5(5) . . . . ?
C1 N1 C2 C3 1.6(4) . . . . ?
C1 N1 C4 C5 -89.3(4) . . . . ?
C1 N1 C4 C9 90.9(4) . . . . ?
C1 N2 C3 C2 -0.3(4) . . . . ?
C1 N2 C37 C38 -84.8(4) . . . . ?
C1 N2 C37 C42 95.1(4) . . . . ?
C2 N1 C1 Cu1 169.1(2) . . . . ?
C2 N1 C1 N2 -1.7(4) . . . . ?
C2 N1 C4 C5 100.8(4) . . . . ?
C2 N1 C4 C9 -78.9(4) . . . . ?
C3 N2 C1 Cu1 -168.9(3) . . . . ?
C3 N2 C1 N1 1.2(4) . . . . ?
C3 N2 C37 C38 98.5(4) . . . . ?
C3 N2 C37 C42 -81.5(4) . . . . ?
C4 N1 C1 Cu1 -2.0(5) . . . . ?
C4 N1 C1 N2 -172.9(3) . . . . ?
C4 N1 C2 C3 172.5(3) . . . . ?
C4 C5 C6 C7 1.4(5) . . . . ?
C4 C5 C10 C11 -63.9(4) . . . . ?
C4 C5 C10 C17 169.0(3) . . . . ?
C4 C9 C24 C25 -141.1(3) . . . . ?
C4 C9 C24 C31 90.3(4) . . . . ?
C5 C4 C9 C8 0.4(5) . . . . ?
C5 C4 C9 C24 -176.6(3) . . . . ?
C5 C6 C7 C8 -0.7(6) . . . . ?
C5 C6 C7 C23 178.6(4) . . . . ?
C5 C10 C11 C12 -30.6(5) . . . . ?
C5 C10 C11 C16 147.0(3) . . . . ?
C5 C10 C17 C18 -92.8(4) . . . . ?
C5 C10 C17 C22 82.9(4) . . . . ?
C6 C5 C10 C11 114.0(4) . . . . ?
C6 C5 C10 C17 -13.1(5) . . . . ?
C6 C7 C8 C9 -0.2(6) . . . . ?
C7 C8 C9 C4 0.4(6) . . . . ?
C7 C8 C9 C24 177.3(4) . . . . ?
C8 C9 C24 C25 42.0(5) . . . . ?
C8 C9 C24 C31 -86.6(4) . . . . ?
C9 C4 C5 C6 -1.2(5) . . . . ?
C9 C4 C5 C10 176.7(3) . . . . ?
C9 C24 C25 C26 82.2(4) . . . . ?
C9 C24 C25 C30 -94.3(4) . . . . ?
C9 C24 C31 C32 -173.1(3) . . . . ?
C9 C24 C31 C36 5.3(5) . . . . ?
C10 C5 C6 C7 -176.6(3) . . . . ?
C10 C11 C12 C13 176.2(4) . . . . ?
C10 C11 C16 C15 -175.6(4) . . . . ?
C10 C17 C18 C19 174.3(4) . . . . ?
C10 C17 C22 C21 -173.9(3) . . . . ?
C11 C10 C17 C18 141.2(4) . . . . ?
C11 C10 C17 C22 -43.1(5) . . . . ?
C11 C12 C13 C14 -0.1(6) . . . . ?
C12 C11 C16 C15 2.1(6) . . . . ?
C12 C13 C14 C15 1.0(7) . . . . ?
C13 C14 C15 C16 -0.4(7) . . . . ?
C14 C15 C16 C11 -1.2(6) . . . . ?
C16 C11 C12 C13 -1.4(6) . . . . ?
C17 C10 C11 C12 95.5(4) . . . . ?
C17 C10 C11 C16 -86.9(4) . . . . ?
C17 C18 C19 C20 0.2(6) . . . . ?
C18 C17 C22 C21 1.8(6) . . . . ?
C18 C19 C20 C21 0.9(6) . . . . ?
C19 C20 C21 C22 -0.6(6) . . . . ?
C20 C21 C22 C17 -0.8(6) . . . . ?
C22 C17 C18 C19 -1.5(6) . . . . ?
C23 C7 C8 C9 -179.5(4) . . . . ?
C24 C25 C26 C27 -176.2(4) . . . . ?
C24 C25 C30 C29 175.5(4) . . . . ?
C24 C31 C32 C33 178.2(3) . . . . ?
C24 C31 C36 C35 -177.0(3) . . . . ?
C25 C24 C31 C32 60.4(4) . . . . ?
C25 C24 C31 C36 -121.2(4) . . . . ?
C25 C26 C27 C28 0.3(7) . . . . ?
C26 C25 C30 C29 -1.1(6) . . . . ?
C26 C27 C28 C29 -0.5(7) . . . . ?
C27 C28 C29 C30 0.0(7) . . . . ?
C28 C29 C30 C25 0.8(6) . . . . ?
C30 C25 C26 C27 0.5(6) . . . . ?
C31 C24 C25 C26 -150.6(4) . . . . ?
C31 C24 C25 C30 32.9(5) . . . . ?
C31 C32 C33 C34 -1.2(6) . . . . ?
C32 C31 C36 C35 1.4(6) . . . . ?
C32 C33 C34 C35 1.4(6) . . . . ?
C33 C34 C35 C36 -0.2(6) . . . . ?
C34 C35 C36 C31 -1.2(6) . . . . ?
C36 C31 C32 C33 -0.2(6) . . . . ?
C37 N2 C1 Cu1 14.1(5) . . . . ?
C37 N2 C1 N1 -175.8(3) . . . . ?
C37 N2 C3 C2 176.8(3) . . . . ?
C37 C38 C39 C40 1.6(6) . . . . ?
C37 C38 C43 C44 -97.5(4) . . . . ?
C37 C38 C43 C50 135.9(4) . . . . ?
C37 C42 C57 C58 128.9(4) . . . . ?
C37 C42 C57 C64 -99.3(4) . . . . ?
C38 C37 C42 C41 1.1(6) . . . . ?
C38 C37 C42 C57 179.4(3) . . . . ?
C38 C39 C40 C41 0.1(6) . . . . ?
C38 C39 C40 C56 179.9(4) . . . . ?
C38 C43 C44 C45 163.2(3) . . . . ?
C38 C43 C44 C49 -20.4(5) . . . . ?
C38 C43 C50 C51 101.4(5) . . . . ?
C38 C43 C50 C55 -75.3(5) . . . . ?
C39 C38 C43 C44 80.2(4) . . . . ?
C39 C38 C43 C50 -46.4(5) . . . . ?
C39 C40 C41 C42 -1.4(6) . . . . ?
C40 C41 C42 C37 0.8(6) . . . . ?
C40 C41 C42 C57 -177.5(4) . . . . ?
C41 C42 C57 C58 -52.9(5) . . . . ?
C41 C42 C57 C64 79.0(5) . . . . ?
C42 C37 C38 C39 -2.3(6) . . . . ?
C42 C37 C38 C43 175.5(3) . . . . ?
C42 C57 C58 C59 -94.6(4) . . . . ?
C42 C57 C58 C63 82.4(5) . . . . ?
C42 C57 C64 C65 20.4(5) . . . . ?
C42 C57 C64 C69 -167.8(4) . . . . ?
C43 C38 C39 C40 -176.2(4) . . . . ?
C43 C44 C45 C46 175.7(3) . . . . ?
C43 C44 C49 C48 -175.7(3) . . . . ?
C43 C50 C51 C52 -178.1(6) . . . . ?
C43 C50 C55 C54 179.8(5) . . . . ?
C44 C43 C50 C51 -26.0(6) . . . . ?
C44 C43 C50 C55 157.3(4) . . . . ?
C44 C45 C46 C47 0.3(6) . . . . ?
C45 C44 C49 C48 0.6(5) . . . . ?
C45 C46 C47 C48 0.5(6) . . . . ?
C46 C47 C48 C49 -0.8(6) . . . . ?
C47 C48 C49 C44 0.2(6) . . . . ?
C49 C44 C45 C46 -0.9(6) . . . . ?
C50 C43 C44 C45 -70.0(4) . . . . ?
C50 C43 C44 C49 106.4(4) . . . . ?
C50 C51 C52 C53 -2.2(12) . . . . ?
C51 C50 C55 C54 3.0(8) . . . . ?
C51 C52 C53 C54 4.1(12) . . . . ?
C52 C53 C54 C55 -2.4(10) . . . . ?
C53 C54 C55 C50 -1.1(9) . . . . ?
C55 C50 C51 C52 -1.3(10) . . . . ?
C56 C40 C41 C42 178.8(4) . . . . ?
C57 C58 C59 C60 175.7(4) . . . . ?
C57 C58 C63 C62 -175.0(4) . . . . ?
C57 C64 C65 C66 170.7(4) . . . . ?
C57 C64 C69 C68 -170.0(4) . . . . ?
C58 C57 C64 C65 149.6(4) . . . . ?
C58 C57 C64 C69 -38.6(5) . . . . ?
C58 C59 C60 C61 -0.6(7) . . . . ?
C59 C58 C63 C62 2.1(7) . . . . ?
C59 C60 C61 C62 1.9(8) . . . . ?
C60 C61 C62 C63 -1.2(9) . . . . ?
C61 C62 C63 C58 -0.8(8) . . . . ?
C63 C58 C59 C60 -1.4(6) . . . . ?
C64 C57 C58 C59 135.8(4) . . . . ?
C64 C57 C58 C63 -47.1(5) . . . . ?
C64 C65 C66 C67 -0.3(7) . . . . ?
C65 C64 C69 C68 2.2(7) . . . . ?
C65 C66 C67 C68 1.2(9) . . . . ?
C66 C67 C68 C69 -0.3(10) . . . . ?
C67 C68 C69 C64 -1.4(9) . . . . ?
C69 C64 C65 C66 -1.3(6) . . . . ?
C70 Cu1 C1 N1 -74.2(10) . . . . ?
C70 Cu1 C1 N2 94.0(10) . . . . ?
C71 C72 C73 C74 179.8(5) . . . . ?
C71 C72 C77 C76 -179.9(5) . . . . ?
C72 C73 C74 C75 0.0(8) . . . . ?
C73 C72 C77 C76 0.4(8) . . . . ?
C73 C74 C75 C76 0.6(8) . . . . ?
C74 C75 C76 C77 -0.7(8) . . . . ?
C75 C76 C77 C72 0.2(8) . . . . ?
C77 C72 C73 C74 -0.5(7) . . . . ?
N3 C79 C80 N4 0.2(4) . . . . ?
N3 C81 C82 C83 170.3(4) . . . . ?
N3 C81 C82 C87 -12.8(5) . . . . ?
N3 C81 C86 C85 -172.0(4) . . . . ?
N3 C81 C86 C101 12.4(5) . . . . ?
N4 C114 C115 C116 175.8(3) . . . . ?
N4 C114 C115 C120 -8.4(5) . . . . ?
N4 C114 C119 C118 -176.6(3) . . . . ?
N4 C114 C119 C134 3.6(5) . . . . ?
C78 N3 C79 C80 -0.3(4) . . . . ?
C78 N3 C81 C82 -87.8(4) . . . . ?
C78 N3 C81 C86 87.0(4) . . . . ?
C78 N4 C80 C79 0.0(4) . . . . ?
C78 N4 C114 C115 -80.0(4) . . . . ?
C78 N4 C114 C119 96.3(4) . . . . ?
C79 N3 C78 Cu2 175.4(3) . . . . ?
C79 N3 C78 N4 0.3(4) . . . . ?
C79 N3 C81 C82 83.3(5) . . . . ?
C79 N3 C81 C86 -101.9(5) . . . . ?
C80 N4 C78 Cu2 -175.3(2) . . . . ?
C80 N4 C78 N3 -0.1(4) . . . . ?
C80 N4 C114 C115 99.2(4) . . . . ?
C80 N4 C114 C119 -84.5(4) . . . . ?
C81 N3 C78 Cu2 -11.9(5) . . . . ?
C81 N3 C78 N4 172.9(3) . . . . ?
C81 N3 C79 C80 -172.0(3) . . . . ?
C81 C82 C83 C84 2.1(6) . . . . ?
C81 C82 C87 C88 149.3(4) . . . . ?
C81 C82 C87 C94A -83.3(7) . . . . ?
C81 C82 C87 C94B -79.9(9) . . . . ?
C81 C86 C101 C102 77.2(5) . . . . ?
C81 C86 C101 C108 -155.1(4) . . . . ?
C82 C81 C86 C85 2.5(6) . . . . ?
C82 C81 C86 C101 -173.0(4) . . . . ?
C82 C83 C84 C85 1.8(7) . . . . ?
C82 C83 C84 C100 -178.9(4) . . . . ?
C82 C87 C88 C89 -97.8(5) . . . . ?
C82 C87 C88 C93 88.1(5) . . . . ?
C82 C87 C94A C95A -35.3(12) . . . . ?
C82 C87 C94A C99A 148.7(10) . . . . ?
C82 C87 C94B C95B -9.7(16) . . . . ?
C82 C87 C94B C99B 166.3(10) . . . . ?
C83 C82 C87 C88 -34.0(6) . . . . ?
C83 C82 C87 C94A 93.4(7) . . . . ?
C83 C82 C87 C94B 96.8(9) . . . . ?
C83 C84 C85 C86 -3.7(7) . . . . ?
C84 C85 C86 C81 1.6(6) . . . . ?
C84 C85 C86 C101 177.1(4) . . . . ?
C85 C86 C101 C102 -98.2(5) . . . . ?
C85 C86 C101 C108 29.5(5) . . . . ?
C86 C81 C82 C83 -4.3(6) . . . . ?
C86 C81 C82 C87 172.6(4) . . . . ?
C86 C101 C102 C103 9.4(6) . . . . ?
C86 C101 C102 C107 -170.0(4) . . . . ?
C86 C101 C108 C109 -103.8(4) . . . . ?
C86 C101 C108 C113 75.8(5) . . . . ?
C87 C82 C83 C84 -174.7(4) . . . . ?
C87 C88 C89 C90 -174.8(5) . . . . ?
C87 C88 C93 C92 175.4(5) . . . . ?
C87 C94A C95A C96A -176.4(10) . . . . ?
C87 C94A C99A C98A 177.6(11) . . . . ?
C87 C94B C95B C96B 174.4(12) . . . . ?
C87 C94B C99B C98B -173.5(12) . . . . ?
C88 C87 C94A C95A 92.5(11) . . . . ?
C88 C87 C94A C99A -83.5(12) . . . . ?
C88 C87 C94B C95B 124.5(12) . . . . ?
C88 C87 C94B C99B -59.6(15) . . . . ?
C88 C89 C90 C91 -0.5(9) . . . . ?
C89 C88 C93 C92 1.3(8) . . . . ?
C89 C90 C91 C92 1.0(9) . . . . ?
C90 C91 C92 C93 -0.4(8) . . . . ?
C91 C92 C93 C88 -0.8(8) . . . . ?
C93 C88 C89 C90 -0.6(8) . . . . ?
C94A C87 C88 C89 139.8(6) . . . . ?
C94A C87 C88 C93 -34.2(7) . . . . ?
C94A C95A C96A C97A -0.2(12) . . . . ?
C94B C87 C88 C89 126.0(7) . . . . ?
C94B C87 C88 C93 -48.0(8) . . . . ?
C94B C95B C96B C97B -1.8(14) . . . . ?
C95A C94A C99A C98A 1.2(19) . . . . ?
C95A C96A C97A C98A -0.4(16) . . . . ?
C95B C94B C99B C98B 2(2) . . . . ?
C95B C96B C97B C98B 4(2) . . . . ?
C96A C97A C98A C99A 1(2) . . . . ?
C96B C97B C98B C99B -3(2) . . . . ?
C97A C98A C99A C94A -2(2) . . . . ?
C97B C98B C99B C94B 0(2) . . . . ?
C99A C94A C95A C96A -0.2(13) . . . . ?
C99B C94B C95B C96B -1.5(16) . . . . ?
C100 C84 C85 C86 176.9(4) . . . . ?
C101 C102 C103 C104 -179.9(5) . . . . ?
C101 C102 C107 C106 178.5(4) . . . . ?
C101 C108 C109 C110 179.9(4) . . . . ?
C101 C108 C113 C112 179.7(4) . . . . ?
C102 C101 C108 C109 22.8(5) . . . . ?
C102 C101 C108 C113 -157.5(4) . . . . ?
C102 C103 C104 C105 1.2(9) . . . . ?
C103 C102 C107 C106 -0.9(6) . . . . ?
C103 C104 C105 C106 -0.5(9) . . . . ?
C104 C105 C106 C107 -0.9(8) . . . . ?
C105 C106 C107 C102 1.6(7) . . . . ?
C107 C102 C103 C104 -0.5(8) . . . . ?
C108 C101 C102 C103 -117.8(5) . . . . ?
C108 C101 C102 C107 62.9(5) . . . . ?
C108 C109 C110 C111 0.7(8) . . . . ?
C109 C108 C113 C112 -0.6(7) . . . . ?
C109 C110 C111 C112 -1.3(8) . . . . ?
C110 C111 C112 C113 0.9(8) . . . . ?
C111 C112 C113 C108 0.1(8) . . . . ?
C113 C108 C109 C110 0.3(7) . . . . ?
C114 N4 C78 Cu2 4.0(4) . . . . ?
C114 N4 C78 N3 179.2(3) . . . . ?
C114 N4 C80 C79 -179.3(3) . . . . ?
C114 C115 C116 C117 0.6(5) . . . . ?
C114 C115 C120 C121 -72.1(4) . . . . ?
C114 C115 C120 C127 158.1(3) . . . . ?
C114 C119 C134 C135 90.5(4) . . . . ?
C114 C119 C134 C141 -137.0(4) . . . . ?
C115 C114 C119 C118 -0.4(5) . . . . ?
C115 C114 C119 C134 179.8(3) . . . . ?
C115 C116 C117 C118 0.1(5) . . . . ?
C115 C116 C117 C133 -178.0(3) . . . . ?
C115 C120 C121 C122 -34.5(5) . . . . ?
C115 C120 C121 C126 141.5(3) . . . . ?
C115 C120 C127 C128 -74.1(4) . . . . ?
C115 C120 C127 C132 108.8(4) . . . . ?
C116 C115 C120 C121 103.4(4) . . . . ?
C116 C115 C120 C127 -26.4(5) . . . . ?
C116 C117 C118 C119 -0.9(5) . . . . ?
C117 C118 C119 C114 1.1(5) . . . . ?
C117 C118 C119 C134 -179.1(3) . . . . ?
C118 C119 C134 C135 -89.3(4) . . . . ?
C118 C119 C134 C141 43.2(5) . . . . ?
C119 C114 C115 C116 -0.4(5) . . . . ?
C119 C114 C115 C120 175.3(3) . . . . ?
C119 C134 C135 C136 25.1(5) . . . . ?
C119 C134 C135 C140 -154.6(4) . . . . ?
C119 C134 C141 C142 -139.7(4) . . . . ?
C119 C134 C141 C146 46.7(5) . . . . ?
C120 C115 C116 C117 -174.9(3) . . . . ?
C120 C121 C122 C123 175.5(3) . . . . ?
C120 C121 C126 C125 -175.3(3) . . . . ?
C120 C127 C128 C129 -177.8(4) . . . . ?
C120 C127 C132 C131 177.0(3) . . . . ?
C121 C120 C127 C128 159.2(3) . . . . ?
C121 C120 C127 C132 -17.9(5) . . . . ?
C121 C122 C123 C124 -0.3(6) . . . . ?
C122 C121 C126 C125 0.9(6) . . . . ?
C122 C123 C124 C125 0.8(6) . . . . ?
C123 C124 C125 C126 -0.4(6) . . . . ?
C124 C125 C126 C121 -0.5(6) . . . . ?
C126 C121 C122 C123 -0.6(5) . . . . ?
C127 C120 C121 C122 94.1(4) . . . . ?
C127 C120 C121 C126 -89.9(4) . . . . ?
C127 C128 C129 C130 0.7(6) . . . . ?
C128 C127 C132 C131 -0.1(6) . . . . ?
C128 C129 C130 C131 -0.2(7) . . . . ?
C129 C130 C131 C132 -0.5(7) . . . . ?
C130 C131 C132 C127 0.6(6) . . . . ?
C132 C127 C128 C129 -0.6(6) . . . . ?
C133 C117 C118 C119 177.1(3) . . . . ?
C134 C135 C136 C137 -178.8(4) . . . . ?
C134 C135 C140 C139 179.2(4) . . . . ?
C134 C141 C142 C143 -172.2(4) . . . . ?
C134 C141 C146 C145 172.9(4) . . . . ?
C135 C134 C141 C142 -8.9(5) . . . . ?
C135 C134 C141 C146 177.6(4) . . . . ?
C135 C136 C137 C138 -0.1(7) . . . . ?
C136 C135 C140 C139 -0.5(7) . . . . ?
C136 C137 C138 C139 -1.1(8) . . . . ?
C137 C138 C139 C140 1.5(9) . . . . ?
C138 C139 C140 C135 -0.7(9) . . . . ?
C140 C135 C136 C137 0.9(6) . . . . ?
C141 C134 C135 C136 -105.9(4) . . . . ?
C141 C134 C135 C140 74.3(5) . . . . ?
C141 C142 C143 C144 -0.1(7) . . . . ?
C142 C141 C146 C145 -0.9(6) . . . . ?
C142 C143 C144 C145 -1.7(7) . . . . ?
C143 C144 C145 C146 2.2(7) . . . . ?
C144 C145 C146 C141 -0.9(7) . . . . ?
C146 C141 C142 C143 1.4(6) . . . . ?
C148 C149 C150 C151 -177.2(4) . . . . ?
C148 C149 C154 C153 177.2(4) . . . . ?
C149 C150 C151 C152 -0.5(6) . . . . ?
C150 C149 C154 C153 -0.7(6) . . . . ?
C150 C151 C152 C153 0.3(6) . . . . ?
C151 C152 C153 C154 -0.3(6) . . . . ?
C152 C153 C154 C149 0.5(6) . . . . ?
C154 C149 C150 C151 0.6(6) . . . . ?

loop_
_exptl_oxdiff_crystal_face_indexfrac_h
_exptl_oxdiff_crystal_face_indexfrac_k
_exptl_oxdiff_crystal_face_indexfrac_l
_exptl_oxdiff_crystal_face_x
_exptl_oxdiff_crystal_face_y
_exptl_oxdiff_crystal_face_z
0.8766 -11.6490 13.5262 -0.2285 -0.9548 -0.1899
-0.8766 11.6490 -13.5262 0.2285 0.9548 0.1899
-7.7871 7.3824 -4.0361 0.0819 0.3453 0.9349
0.3131 -11.0227 -3.5453 -0.9931 0.0253 -0.1149
-0.3131 11.0227 3.5453 0.9931 -0.0253 0.1149
-0.1616 2.7385 -14.6726 -0.4772 0.8777 0.0442
0.1616 -2.7385 14.6726 0.4772 -0.8777 -0.0442
